data_7711410
loop_
_publ_author_name
'Jiang, Wenjun'
'Wang, Jinjin'
'Chen, Yilin'
'Chen, Zhikang'
'Li, Jiancheng'
'Jiang, Liuyin'
'Peng, Yanbo'
'Zhu, Hongping'

_publ_section_title
;
 Cuproussiloxane as two self-assemblies,
 Cu<sub>20</sub>O<sub>20</sub>Si<sub>10</sub>Me<sub>10</sub>R<sub>10</sub>
 and
 Cu<sub>24</sub>O<sub>24</sub>Si<sub>12</sub>Me<sub>12</sub>R<sub>12</sub>,
 with catalytic property.
;
_journal_issue 33
_journal_name_full 'Dalton transactions (Cambridge, England : 2003)'
_journal_page_first 12432
_journal_page_last 12435
_journal_paper_doi 10.1039/d2dt01018f
_journal_volume 51
_journal_year 2022
_chemical_formula_moiety 'C192 H348 Cu24 N12 O24 Si24, 4(C7 H8)'
_chemical_formula_sum 'C220 H380 Cu24 N12 O24 Si24'
_chemical_formula_weight 5776.46
_chemical_melting_point ?
_space_group_crystal_system triclinic
_space_group_IT_number 2
_space_group_name_Hall '-P 1'
_space_group_name_H-M_alt 'P -1'
_atom_sites_solution_hydrogens geom
_atom_sites_solution_primary iterative
_audit_creation_date 2022-06-15
_audit_creation_method
;
Olex2 1.2
(compiled 2018.05.29 svn.r3508 for OlexSys, GUI svn.r5506)
;
_audit_update_record
;
2022-06-15 deposited with the CCDC.	2022-07-27 downloaded from the CCDC.
;
_cell_angle_alpha 116.54(3)
_cell_angle_beta 99.06(3)
_cell_angle_gamma 102.29(3)
_cell_formula_units_Z 1
_cell_length_a 18.463(4)
_cell_length_b 20.693(4)
_cell_length_c 23.117(5)
_cell_measurement_reflns_used 28146
_cell_measurement_temperature 173(2)
_cell_measurement_theta_max 30.0245
_cell_measurement_theta_min 2.7966
_cell_volume 7391(4)
_computing_cell_refinement
'CrysAlisPro (Oxford Diffraction Ltd., Version 1.171.34.44 (released on 25-10-2010, CrysAlis171.NET)) '
_computing_data_collection
'CrysAlisPro (Oxford Diffraction Ltd., Version 1.171.34.44 (released on 25-10-2010, CrysAlis171.NET)) '
_computing_data_reduction
'CrysAlisPro (Oxford Diffraction Ltd., Version 1.171.34.44 (released on 25-10-2010, CrysAlis171.NET)) '
_computing_molecular_graphics 'Olex2 (Dolomanov et al., 2009)'
_computing_publication_material 'Olex2 (Dolomanov et al., 2009)'
_computing_structure_refinement 'ShelXL (Sheldrick, 2015)'
_computing_structure_solution 'SHELXS-97 (Sheldrick, 1990)'
_diffrn_ambient_temperature 173.15
_diffrn_detector_area_resol_mean 16.1903
_diffrn_measured_fraction_theta_full 0.438
_diffrn_measured_fraction_theta_max 0.987
_diffrn_measurement_device_type 'Xcalibur, Sapphire3, Gemini ultra'
_diffrn_measurement_method 'phi and omega scans'
_diffrn_radiation_monochromator graphite
_diffrn_radiation_type MoK\a
_diffrn_radiation_wavelength 0.71073
_diffrn_reflns_av_R_equivalents 0.0000
_diffrn_reflns_av_unetI/netI 0.1169
_diffrn_reflns_Laue_measured_fraction_full 0.438
_diffrn_reflns_Laue_measured_fraction_max 0.987
_diffrn_reflns_limit_h_max 21
_diffrn_reflns_limit_h_min -21
_diffrn_reflns_limit_k_max 22
_diffrn_reflns_limit_k_min -24
_diffrn_reflns_limit_l_max 27
_diffrn_reflns_limit_l_min 0
_diffrn_reflns_number 25202
_diffrn_reflns_point_group_measured_fraction_full 0.438
_diffrn_reflns_point_group_measured_fraction_max 0.987
_diffrn_reflns_theta_full 25.242
_diffrn_reflns_theta_max 18.999
_diffrn_reflns_theta_min 3.015
_diffrn_source 'Enhanced (Mo) X-ray Source'
_exptl_absorpt_coefficient_mu 1.834
_exptl_absorpt_correction_T_max 0.6092
_exptl_absorpt_correction_T_min 0.6002
_exptl_absorpt_correction_type multi-scan
_exptl_absorpt_process_details empirical
_exptl_crystal_colour yellow
_exptl_crystal_density_diffrn 1.298
_exptl_crystal_density_meas ?
_exptl_crystal_density_method none
_exptl_crystal_description block
_exptl_crystal_F_000 3008
_exptl_crystal_size_max 0.31
_exptl_crystal_size_mid 0.31
_exptl_crystal_size_min 0.30
_refine_diff_density_max 0.863
_refine_diff_density_min -0.603
_refine_diff_density_rms 0.116
_refine_ls_extinction_method none
_refine_ls_goodness_of_fit_ref 0.955
_refine_ls_hydrogen_treatment constr
_refine_ls_matrix_type full
_refine_ls_number_parameters 1345
_refine_ls_number_reflns 11721
_refine_ls_number_restraints 103
_refine_ls_restrained_S_all 0.952
_refine_ls_R_factor_all 0.1133
_refine_ls_R_factor_gt 0.0806
_refine_ls_shift/su_max 0.000
_refine_ls_shift/su_mean 0.000
_refine_ls_structure_factor_coef Fsqd
_refine_ls_weighting_details 'w=1/[\s^2^(Fo^2^)+(0.1414P)^2^] where P=(Fo^2^+2Fc^2^)/3'
_refine_ls_weighting_scheme calc
_refine_ls_wR_factor_gt 0.2032
_refine_ls_wR_factor_ref 0.2234
_reflns_Friedel_coverage 0.000
_reflns_number_gt 7280
_reflns_number_total 11721
_reflns_threshold_expression 'I > 2\s(I)'
_cod_data_source_file d2dt01018f2.cif
_cod_data_source_block wjj-110610
_cod_depositor_comments
;
The following automatic conversions were performed:

data item '_chemical_melting_point' value 'not measured' was changed
to '?' -- the value is undefined or not given.

data item '_exptl_crystal_density_meas' value 'not measured' was
changed to '?' -- the value is perceived as not measured.

Automatic conversion script
Id: cif_fix_values 7556 2019-12-06 15:28:31Z antanas 
;
_cod_original_cell_volume 7391(3)
_cod_database_code 7711410
_shelxl_version_number 2013-4
_shelx_space_group_comment
;
The symmetry employed for this shelxl refinement is uniquely defined
by the following loop, which should always be used as a source of
symmetry information in preference to the above space-group names.
They are only intended as comments.
;
_shelx_estimated_absorpt_t_max 0.609
_shelx_estimated_absorpt_t_min 0.600
_olex2_refinement_description
;
1. Fixed Uiso
 At 1.2 times of:
  All C(H) groups
 At 1.5 times of:
  All C(H,H,H) groups
2. Restrained distances
 C81-C87
 1.55 with sigma of 0.05
3. Rigid bond restraints
 C67, C68, C69, C67A, C68A, C69A
 with sigma for 1-2 distances of 0.01 and sigma for 1-3 distances of 0.01
4. Uiso/Uaniso restraints and constraints
C67 \\sim C68 \\sim C69 \\sim C67A \\sim C68A \\sim C69A: within 6A with sigma
of 0.02 and sigma for terminal atoms of 0.02
Uanis(C45) \\sim Ueq: with sigma of 0.01 and sigma for terminal atoms of 0.02
Uanis(C621) \\sim Ueq: with sigma of 0.01 and sigma for terminal atoms of 0.02
5. Others
 Sof(C67A)=Sof(H67D)=Sof(H67E)=Sof(H67F)=Sof(C68A)=Sof(H68D)=Sof(H68E)=
 Sof(H68F)=Sof(C69A)=Sof(H69D)=Sof(H69E)=Sof(H69F)=1-FVAR(1)
 Sof(C67)=Sof(H67A)=Sof(H67B)=Sof(H67C)=Sof(C68)=Sof(H68A)=Sof(H68B)=Sof(H68C)=
 Sof(C69)=Sof(H69A)=Sof(H69B)=Sof(H69C)=FVAR(1)
6.a Ternary CH refined with riding coordinates:
 C121(H121), C161(H161), C221(H221), C261(H261), C321(H321), C361(H361),
 C421(H421), C461(H461), C521(H521), C561(H561), C621(H621), C661(H661)
6.b Me refined with riding coordinates:
 C18(H18A,H18B,H18C), C27(H27A,H27B,H27C), C67(H67A,H67B,H67C), C68(H68A,H68B,
 H68C), C69(H69A,H69B,H69C), C67A(H67D,H67E,H67F), C68A(H68D,H68E,H68F),
 C69A(H69D,H69E,H69F), C423(H42D,H42E,H42F)
6.c Aromatic/amide H refined with riding coordinates:
 C13(H13), C14(H14), C15(H15), C23(H23), C24(H24), C25(H25), C33(H33),
 C34(H34), C35(H35), C43(H43), C44(H44), C45(H45), C53(H53), C54(H54), C55(H55),
  C63(H63), C64(H64), C65(H65), C72(H72), C73(H73), C74(H74), C75(H75),
 C76(H76), C82(H82), C83(H83), C84(H84), C85(H85), C86(H86)
6.d Fitted hexagon refined as free rotating group:
 C11(C12,C13,C14,C15,C16), C21(C22,C23,C24,C25,C26), C31(C32,C33,C34,C35,C36),
 C41(C42,C43,C44,C45,C46), C51(C52,C53,C54,C55,C56), C61(C62,C63,C64,C65,C66),
 C71(C72,C73,C74,C75,C76), C81(C82,C83,C84,C85,C86)
6.e Idealised Me refined as rotating group:
 C10(H10A,H10B,H10C), C17(H17A,H17B,H17C), C19(H19A,H19B,H19C), C20(H20A,H20B,
 H20C), C28(H28A,H28B,H28C), C29(H29A,H29B,H29C), C30(H30A,H30B,H30C), C37(H37A,
 H37B,H37C), C38(H38A,H38B,H38C), C39(H39A,H39B,H39C), C40(H40A,H40B,H40C),
 C47(H47A,H47B,H47C), C48(H48A,H48B,H48C), C49(H49A,H49B,H49C), C50(H50A,H50B,
 H50C), C57(H57A,H57B,H57C), C58(H58A,H58B,H58C), C59(H59A,H59B,H59C), C60(H60A,
 H60B,H60C), C122(H12A,H12B,H12C), C123(H12D,H12E,H12F), C162(H16A,H16B,H16C),
 C163(H16D,H16E,H16F), C222(H22A,H22B,H22C), C223(H22D,H22E,H22F), C262(H26A,
 H26B,H26C), C263(H26D,H26E,H26F), C322(H32A,H32B,H32C), C323(H32D,H32E,H32F),
 C362(H36A,H36B,H36C), C363(H36D,H36E,H36F), C422(H42A,H42B,H42C), C462(H46A,
 H46B,H46C), C463(H46D,H46E,H46F), C522(H52A,H52B,H52C), C523(H52D,H52E,H52F),
 C562(H56A,H56B,H56C), C563(H56D,H56E,H56F), C622(H62A,H62B,H62C), C623(H62D,
 H62E,H62F), C662(H66A,H66B,H66C), C663(H66D,H66E,H66F), C77(H77A,H77B,H77C),
 C87(H87A,H87B,H87C)
;
_olex2_submission_special_instructions 'No special instructions were received'

loop_
_space_group_symop_operation_xyz
'x, y, z'
'-x, -y, -z'

loop_
_atom_site_label
_atom_site_type_symbol
_atom_site_fract_x
_atom_site_fract_y
_atom_site_fract_z
_atom_site_U_iso_or_equiv
_atom_site_adp_type
_atom_site_occupancy
_atom_site_site_symmetry_order
_atom_site_calc_flag
_atom_site_refinement_flags_posn
_atom_site_refinement_flags_adp
_atom_site_refinement_flags_occupancy
_atom_site_disorder_assembly
_atom_site_disorder_group
Cu1 Cu 0.43034(11) 0.19733(10) 0.94983(9) 0.0714(6) Uani 1 1 d . . . . .
Cu2 Cu 0.64513(11) 0.27523(10) 0.96041(9) 0.0711(6) Uani 1 1 d . . . . .
Cu3 Cu 0.34373(11) 0.22616(10) 0.70184(9) 0.0734(6) Uani 1 1 d . . . . .
Cu4 Cu 0.56445(11) 0.29537(10) 0.71982(9) 0.0689(6) Uani 1 1 d . . . . .
Cu5 Cu 0.30877(11) 0.48925(10) 0.74816(9) 0.0717(6) Uani 1 1 d . . . . .
Cu6 Cu 0.52931(10) 0.57630(10) 0.77157(9) 0.0677(6) Uani 1 1 d . . . . .
Cu7 Cu 0.58297(11) 0.37610(10) 1.17371(9) 0.0707(6) Uani 1 1 d . . . . .
Cu8 Cu 0.56649(11) 0.27597(10) 1.04707(9) 0.0717(6) Uani 1 1 d . . . . .
Cu9 Cu 0.50946(11) 0.19220(11) 0.86216(9) 0.0737(6) Uani 1 1 d . . . . .
Cu10 Cu 0.47500(11) 0.21064(10) 0.75654(9) 0.0711(6) Uani 1 1 d . . . . .
Cu11 Cu 0.43494(11) 0.30901(10) 0.66163(9) 0.0692(6) Uani 1 1 d . . . . .
Cu12 Cu 0.42114(11) 0.44319(10) 0.69097(9) 0.0708(6) Uani 1 1 d . . . . .
Si1 Si 0.4247(3) 0.2545(2) 1.1024(2) 0.0658(13) Uani 1 1 d . . . . .
Si2 Si 0.7240(3) 0.3979(3) 1.1174(2) 0.0698(13) Uani 1 1 d . . . . .
Si3 Si 0.3373(3) 0.1672(3) 0.8090(2) 0.0735(13) Uani 1 1 d . . . . .
Si4 Si 0.6474(2) 0.2366(2) 0.8109(2) 0.0637(12) Uani 1 1 d . . . . .
Si5 Si 0.2684(3) 0.3148(2) 0.6437(2) 0.0673(13) Uani 1 1 d . . . . .
Si6 Si 0.5894(3) 0.4373(2) 0.7024(2) 0.0667(13) Uani 1 1 d . . . . .
Si11 Si 0.4670(3) 0.1129(2) 1.0866(2) 0.0738(13) Uani 1 1 d . . . . .
Si21 Si 0.8413(3) 0.3109(3) 1.0890(2) 0.0785(14) Uani 1 1 d . . . . .
Si31 Si 0.2512(3) 0.0105(3) 0.7895(2) 0.0892(15) Uani 1 1 d . . . . .
Si41 Si 0.6531(3) 0.0788(3) 0.7810(2) 0.0779(14) Uani 1 1 d . . . . .
Si51 Si 0.2247(3) 0.3457(3) 0.5268(2) 0.0894(15) Uani 1 1 d . . . . .
Si61 Si 0.5916(3) 0.3991(3) 0.5578(3) 0.1033(18) Uani 1 1 d . . . . .
O11 O 0.4818(5) 0.3350(5) 1.1669(5) 0.068(3) Uani 1 1 d . . . . .
O12 O 0.4662(5) 0.2339(5) 1.0403(4) 0.062(3) Uani 1 1 d . . . . .
O21 O 0.6829(5) 0.4195(5) 1.1779(5) 0.073(3) Uani 1 1 d . . . . .
O22 O 0.6676(5) 0.3177(5) 1.0524(4) 0.069(3) Uani 1 1 d . . . . .
O31 O 0.4064(5) 0.1593(6) 0.8573(5) 0.078(3) Uani 1 1 d . . . . .
O32 O 0.3722(6) 0.1888(6) 0.7559(5) 0.087(3) Uani 1 1 d . . . . .
O41 O 0.6124(5) 0.2250(5) 0.8684(4) 0.066(3) Uani 1 1 d . . . . .
O42 O 0.5766(5) 0.2384(5) 0.7594(4) 0.065(3) Uani 1 1 d . . . . .
O51 O 0.3306(5) 0.2702(5) 0.6485(5) 0.069(3) Uani 1 1 d . . . . .
O52 O 0.3155(5) 0.4057(5) 0.6765(5) 0.073(3) Uani 1 1 d . . . . .
O61 O 0.5392(6) 0.3492(5) 0.6784(5) 0.077(3) Uani 1 1 d . . . . .
O62 O 0.5259(5) 0.4825(5) 0.7053(5) 0.068(3) Uani 1 1 d . . . . .
N1 N 0.4211(6) 0.1810(6) 1.1190(5) 0.061(3) Uani 1 1 d . . . . .
N2 N 0.8096(6) 0.3839(6) 1.1419(6) 0.067(3) Uani 1 1 d . . . . .
N3 N 0.2672(6) 0.0799(7) 0.7639(6) 0.070(3) Uani 1 1 d . . . . .
N4 N 0.6796(6) 0.1604(5) 0.7730(5) 0.054(3) Uani 1 1 d . . . . .
N5 N 0.2227(6) 0.2848(7) 0.5599(6) 0.064(3) Uani 1 1 d . . . . .
N6 N 0.6391(7) 0.4368(7) 0.6428(6) 0.070(4) Uani 1 1 d . . . . .
C10 C 0.3330(8) 0.2664(8) 1.0762(7) 0.079(5) Uani 1 1 d . . . . .
H10A H 0.3423 0.3168 1.0800 0.119 Uiso 1 1 calc GR . . . .
H10B H 0.3011 0.2622 1.1053 0.119 Uiso 1 1 calc GR . . . .
H10C H 0.3060 0.2268 1.0293 0.119 Uiso 1 1 calc GR . . . .
C11 C 0.3747(8) 0.1738(7) 1.1653(7) 0.066(4) Uani 1 1 d . . . . .
C12 C 0.2963(9) 0.1319(6) 1.1391(5) 0.069(4) Uani 1 1 d G . . . .
C13 C 0.2542(6) 0.1238(6) 1.1816(8) 0.085(5) Uani 1 1 d G . . . .
H13 H 0.2006 0.0952 1.1637 0.102 Uiso 1 1 calc R . . . .
C14 C 0.2904(9) 0.1576(7) 1.2503(7) 0.084(5) Uani 1 1 d G . . . .
H14 H 0.2616 0.1520 1.2793 0.101 Uiso 1 1 calc R . . . .
C15 C 0.3687(9) 0.1994(7) 1.2765(5) 0.088(5) Uani 1 1 d G . . . .
H15 H 0.3935 0.2225 1.3234 0.105 Uiso 1 1 calc R . . . .
C16 C 0.4109(6) 0.2075(6) 1.2340(8) 0.079(5) Uani 1 1 d G . . . .
C17 C 0.4506(9) 0.0466(8) 1.1209(8) 0.090(5) Uani 1 1 d . . . . .
H17A H 0.4034 0.0034 1.0913 0.134 Uiso 1 1 calc GR . . . .
H17B H 0.4450 0.0737 1.1663 0.134 Uiso 1 1 calc GR . . . .
H17C H 0.4949 0.0279 1.1231 0.134 Uiso 1 1 calc GR . . . .
C18 C 0.4299(9) 0.0558(8) 0.9912(7) 0.083(5) Uani 1 1 d . . . . .
H18A H 0.3804 0.0164 0.9775 0.124 Uiso 1 1 calc R . . . .
H18B H 0.4676 0.0317 0.9733 0.124 Uiso 1 1 calc R . . . .
H18C H 0.4225 0.0897 0.9735 0.124 Uiso 1 1 calc R . . . .
C19 C 0.5738(9) 0.1613(8) 1.1145(9) 0.094(5) Uani 1 1 d . . . . .
H19A H 0.5977 0.1578 1.1535 0.142 Uiso 1 1 calc GR . . . .
H19B H 0.5841 0.2150 1.1272 0.142 Uiso 1 1 calc GR . . . .
H19C H 0.5955 0.1364 1.0775 0.142 Uiso 1 1 calc GR . . . .
C20 C 0.7324(9) 0.4711(9) 1.0928(8) 0.096(5) Uani 1 1 d . . . . .
H20A H 0.6810 0.4745 1.0791 0.144 Uiso 1 1 calc GR . . . .
H20B H 0.7549 0.4577 1.0550 0.144 Uiso 1 1 calc GR . . . .
H20C H 0.7659 0.5204 1.1312 0.144 Uiso 1 1 calc GR . . . .
C21 C 0.8567(6) 0.4356(8) 1.2109(5) 0.073(4) Uani 1 1 d . . . . .
C22 C 0.8508(7) 0.4144(6) 1.2597(9) 0.082(5) Uani 1 1 d G . . . .
C23 C 0.8990(9) 0.4616(10) 1.3254(7) 0.089(5) Uani 1 1 d G . . . .
H23 H 0.8950 0.4472 1.3587 0.106 Uiso 1 1 calc R . . . .
C24 C 0.9530(7) 0.5300(9) 1.3424(5) 0.111(7) Uani 1 1 d G . . . .
H24 H 0.9859 0.5623 1.3873 0.134 Uiso 1 1 calc R . . . .
C25 C 0.9589(6) 0.5512(6) 1.2937(9) 0.080(5) Uani 1 1 d G . . . .
H25 H 0.9959 0.5980 1.3053 0.096 Uiso 1 1 calc R . . . .
C26 C 0.9108(8) 0.5040(9) 1.2280(7) 0.067(4) Uani 1 1 d G . . . .
C27 C 0.8492(9) 0.3198(9) 1.0138(7) 0.086(5) Uani 1 1 d . . . . .
H27A H 0.8553 0.3724 1.0244 0.129 Uiso 1 1 calc R . . . .
H27B H 0.8023 0.2852 0.9763 0.129 Uiso 1 1 calc R . . . .
H27C H 0.8943 0.3064 1.0010 0.129 Uiso 1 1 calc R . . . .
C28 C 0.9403(9) 0.3155(9) 1.1325(8) 0.095(5) Uani 1 1 d . . . . .
H28A H 0.9771 0.3666 1.1512 0.143 Uiso 1 1 calc GR . . . .
H28B H 0.9586 0.2778 1.0997 0.143 Uiso 1 1 calc GR . . . .
H28C H 0.9363 0.3043 1.1691 0.143 Uiso 1 1 calc GR . . . .
C29 C 0.7777(9) 0.2134(8) 1.0619(8) 0.094(5) Uani 1 1 d . . . . .
H29A H 0.7281 0.2021 1.0308 0.141 Uiso 1 1 calc GR . . . .
H29B H 0.7687 0.2109 1.1016 0.141 Uiso 1 1 calc GR . . . .
H29C H 0.8029 0.1760 1.0390 0.141 Uiso 1 1 calc GR . . . .
C30 C 0.3059(9) 0.2477(9) 0.8641(9) 0.101(6) Uani 1 1 d . . . . .
H30A H 0.3515 0.2914 0.8965 0.151 Uiso 1 1 calc GR . . . .
H30B H 0.2742 0.2316 0.8886 0.151 Uiso 1 1 calc GR . . . .
H30C H 0.2753 0.2624 0.8362 0.151 Uiso 1 1 calc GR . . . .
C31 C 0.2200(7) 0.0654(6) 0.7016(6) 0.071(4) Uani 1 1 d . . . . .
C32 C 0.1553(8) 0.0895(6) 0.7021(6) 0.083(5) Uani 1 1 d G . . . .
C33 C 0.1102(6) 0.0799(7) 0.6429(9) 0.096(6) Uani 1 1 d G . . . .
H33 H 0.0660 0.0964 0.6433 0.115 Uiso 1 1 calc R . . . .
C34 C 0.1299(9) 0.0461(7) 0.5832(6) 0.117(7) Uani 1 1 d G . . . .
H34 H 0.0991 0.0395 0.5427 0.140 Uiso 1 1 calc R . . . .
C35 C 0.1946(10) 0.0219(6) 0.5827(6) 0.101(6) Uani 1 1 d G . . . .
H35 H 0.2081 -0.0012 0.5418 0.121 Uiso 1 1 calc R . . . .
C36 C 0.2397(7) 0.0315(6) 0.6419(9) 0.089(5) Uani 1 1 d G . . . .
C37 C 0.1665(10) -0.0731(9) 0.7278(9) 0.114(6) Uani 1 1 d . . . . .
H37A H 0.1840 -0.1128 0.6964 0.172 Uiso 1 1 calc GR . . . .
H37B H 0.1328 -0.0579 0.7025 0.172 Uiso 1 1 calc GR . . . .
H37C H 0.1377 -0.0930 0.7517 0.172 Uiso 1 1 calc GR . . . .
C38 C 0.2317(10) 0.0536(10) 0.8739(8) 0.102(6) Uani 1 1 d . . . . .
H38A H 0.2028 0.0889 0.8762 0.152 Uiso 1 1 calc GR . . . .
H38B H 0.2809 0.0812 0.9099 0.152 Uiso 1 1 calc GR . . . .
H38C H 0.2010 0.0130 0.8796 0.152 Uiso 1 1 calc GR . . . .
C39 C 0.3366(10) -0.0224(10) 0.7961(9) 0.113(6) Uani 1 1 d . . . . .
H39A H 0.3429 -0.0504 0.7511 0.170 Uiso 1 1 calc GR . . . .
H39B H 0.3289 -0.0561 0.8155 0.170 Uiso 1 1 calc GR . . . .
H39C H 0.3831 0.0217 0.8253 0.170 Uiso 1 1 calc GR . . . .
C40 C 0.7247(8) 0.3281(7) 0.8514(7) 0.075(5) Uani 1 1 d . . . . .
H40A H 0.7027 0.3697 0.8690 0.113 Uiso 1 1 calc GR . . . .
H40B H 0.7502 0.3315 0.8182 0.113 Uiso 1 1 calc GR . . . .
H40C H 0.7627 0.3322 0.8886 0.113 Uiso 1 1 calc GR . . . .
C41 C 0.7228(9) 0.1558(6) 0.7245(6) 0.071(5) Uani 1 1 d . . . . .
C42 C 0.8030(9) 0.1800(6) 0.7493(5) 0.080(5) Uani 1 1 d G . . . .
C43 C 0.8481(6) 0.1721(6) 0.7053(8) 0.094(6) Uani 1 1 d G . . . .
H43 H 0.9030 0.1886 0.7222 0.113 Uiso 1 1 calc R . . . .
C44 C 0.8131(8) 0.1399(6) 0.6366(7) 0.087(5) Uani 1 1 d G . . . .
H44 H 0.8440 0.1345 0.6066 0.105 Uiso 1 1 calc R . . . .
C45 C 0.7329(8) 0.1157(6) 0.6119(5) 0.081(5) Uani 1 1 d G U . . .
H45 H 0.7090 0.0938 0.5649 0.097 Uiso 1 1 calc R . . . .
C46 C 0.6877(6) 0.1237(6) 0.6558(7) 0.074(5) Uani 1 1 d G . . . .
C47 C 0.6932(9) 0.0045(8) 0.7253(8) 0.094(5) Uani 1 1 d . . . . .
H47A H 0.6675 -0.0142 0.6777 0.140 Uiso 1 1 calc GR . . . .
H47B H 0.6838 -0.0381 0.7343 0.140 Uiso 1 1 calc GR . . . .
H47C H 0.7490 0.0273 0.7350 0.140 Uiso 1 1 calc GR . . . .
C48 C 0.6959(9) 0.1036(8) 0.8697(7) 0.085(5) Uani 1 1 d . . . . .
H48A H 0.6723 0.1379 0.8995 0.128 Uiso 1 1 calc GR . . . .
H48B H 0.7519 0.1289 0.8834 0.128 Uiso 1 1 calc GR . . . .
H48C H 0.6862 0.0569 0.8728 0.128 Uiso 1 1 calc GR . . . .
C49 C 0.5483(8) 0.0346(8) 0.7538(8) 0.078(5) Uani 1 1 d . . . . .
H49A H 0.5244 0.0728 0.7779 0.118 Uiso 1 1 calc GR . . . .
H49B H 0.5355 -0.0071 0.7638 0.118 Uiso 1 1 calc GR . . . .
H49C H 0.5285 0.0144 0.7051 0.118 Uiso 1 1 calc GR . . . .
C50 C 0.2001(8) 0.3007(9) 0.6911(7) 0.088(5) Uani 1 1 d . . . . .
H50A H 0.2286 0.3233 0.7387 0.132 Uiso 1 1 calc GR . . . .
H50B H 0.1744 0.2460 0.6721 0.132 Uiso 1 1 calc GR . . . .
H50C H 0.1611 0.3254 0.6875 0.132 Uiso 1 1 calc GR . . . .
C51 C 0.1777(10) 0.2061(6) 0.5154(5) 0.067(4) Uani 1 1 d . . . . .
C52 C 0.2154(7) 0.1568(11) 0.4799(8) 0.081(5) Uani 1 1 d G . . . .
C53 C 0.1739(12) 0.0805(9) 0.4344(7) 0.105(6) Uani 1 1 d G . . . .
H53 H 0.1996 0.0468 0.4102 0.126 Uiso 1 1 calc R . . . .
C54 C 0.0947(12) 0.0536(7) 0.4243(6) 0.110(7) Uani 1 1 d G . . . .
H54 H 0.0663 0.0015 0.3932 0.133 Uiso 1 1 calc R . . . .
C55 C 0.0570(7) 0.1030(12) 0.4598(9) 0.103(6) Uani 1 1 d G . . . .
H55 H 0.0029 0.0846 0.4529 0.124 Uiso 1 1 calc R . . . .
C56 C 0.0986(10) 0.1792(10) 0.5053(7) 0.093(6) Uani 1 1 d G . . . .
C57 C 0.1847(10) 0.4217(9) 0.5689(9) 0.114(7) Uani 1 1 d . . . . .
H57A H 0.1343 0.4000 0.5728 0.172 Uiso 1 1 calc GR . . . .
H57B H 0.1782 0.4473 0.5425 0.172 Uiso 1 1 calc GR . . . .
H57C H 0.2200 0.4587 0.6141 0.172 Uiso 1 1 calc GR . . . .
C58 C 0.1697(9) 0.2918(10) 0.4364(8) 0.106(6) Uani 1 1 d . . . . .
H58A H 0.1150 0.2703 0.4315 0.160 Uiso 1 1 calc GR . . . .
H58B H 0.1900 0.2504 0.4123 0.160 Uiso 1 1 calc GR . . . .
H58C H 0.1750 0.3260 0.4176 0.160 Uiso 1 1 calc GR . . . .
C59 C 0.3236(10) 0.3908(10) 0.5301(8) 0.115(7) Uani 1 1 d . . . . .
H59A H 0.3410 0.3528 0.4968 0.173 Uiso 1 1 calc GR . . . .
H59B H 0.3583 0.4117 0.5754 0.173 Uiso 1 1 calc GR . . . .
H59C H 0.3241 0.4321 0.5200 0.173 Uiso 1 1 calc GR . . . .
C60 C 0.6586(9) 0.4821(9) 0.7882(7) 0.086(5) Uani 1 1 d . . . . .
H60A H 0.6298 0.4831 0.8206 0.129 Uiso 1 1 calc GR . . . .
H60B H 0.6887 0.5343 0.8018 0.129 Uiso 1 1 calc GR . . . .
H60C H 0.6937 0.4524 0.7872 0.129 Uiso 1 1 calc GR . . . .
C61 C 0.7217(6) 0.4748(9) 0.6663(5) 0.072(4) Uani 1 1 d . . . . .
C62 C 0.7523(10) 0.5520(9) 0.6880(6) 0.072(5) Uani 1 1 d G . . . .
C63 C 0.8319(11) 0.5857(6) 0.7055(5) 0.095(6) Uani 1 1 d G . . . .
H63 H 0.8528 0.6384 0.7204 0.114 Uiso 1 1 calc R . . . .
C64 C 0.8808(6) 0.5422(11) 0.7013(6) 0.106(6) Uani 1 1 d G . . . .
H64 H 0.9352 0.5652 0.7132 0.128 Uiso 1 1 calc R . . . .
C65 C 0.8502(9) 0.4650(11) 0.6795(6) 0.081(5) Uani 1 1 d G . . . .
H65 H 0.8836 0.4352 0.6766 0.098 Uiso 1 1 calc R . . . .
C66 C 0.7706(10) 0.4313(6) 0.6620(5) 0.068(4) Uani 1 1 d G . . . .
C67 C 0.5245(16) 0.3052(16) 0.5204(12) 0.099(7) Uani 0.69(2) 1 d . U P A 2
H67A H 0.4719 0.3080 0.5185 0.148 Uiso 0.69(2) 1 calc R . P A 2
H67B H 0.5375 0.2818 0.5476 0.148 Uiso 0.69(2) 1 calc R . P A 2
H67C H 0.5273 0.2742 0.4746 0.148 Uiso 0.69(2) 1 calc R . P A 2
C68 C 0.663(2) 0.411(3) 0.512(3) 0.076(7) Uani 0.69(2) 1 d . U P A 2
H68A H 0.6841 0.4650 0.5256 0.114 Uiso 0.69(2) 1 calc R . P A 2
H68B H 0.6370 0.3817 0.4629 0.114 Uiso 0.69(2) 1 calc R . P A 2
H68C H 0.7049 0.3923 0.5219 0.114 Uiso 0.69(2) 1 calc R . P A 2
C69 C 0.5372(14) 0.4706(17) 0.5534(13) 0.091(6) Uani 0.69(2) 1 d . U P A 2
H69A H 0.5727 0.5231 0.5810 0.137 Uiso 0.69(2) 1 calc R . P A 2
H69B H 0.4923 0.4653 0.5705 0.137 Uiso 0.69(2) 1 calc R . P A 2
H69C H 0.5199 0.4588 0.5064 0.137 Uiso 0.69(2) 1 calc R . P A 2
C67A C 0.566(3) 0.274(3) 0.514(3) 0.090(9) Uani 0.31(2) 1 d . U P A 1
H67D H 0.5212 0.2538 0.5262 0.135 Uiso 0.31(2) 1 calc R . P A 1
H67E H 0.6108 0.2634 0.5315 0.135 Uiso 0.31(2) 1 calc R . P A 1
H67F H 0.5532 0.2497 0.4646 0.135 Uiso 0.31(2) 1 calc R . P A 1
C68A C 0.674(6) 0.396(7) 0.514(7) 0.093(10) Uani 0.31(2) 1 d . U P A 1
H68D H 0.7021 0.4480 0.5250 0.140 Uiso 0.31(2) 1 calc R . P A 1
H68E H 0.6521 0.3637 0.4654 0.140 Uiso 0.31(2) 1 calc R . P A 1
H68F H 0.7105 0.3756 0.5310 0.140 Uiso 0.31(2) 1 calc R . P A 1
C69A C 0.504(3) 0.404(4) 0.528(3) 0.096(9) Uani 0.31(2) 1 d . U P A 1
H69D H 0.5081 0.4571 0.5430 0.143 Uiso 0.31(2) 1 calc R . P A 1
H69E H 0.4661 0.3821 0.5446 0.143 Uiso 0.31(2) 1 calc R . P A 1
H69F H 0.4885 0.3748 0.4783 0.143 Uiso 0.31(2) 1 calc R . P A 1
C121 C 0.2494(10) 0.0882(10) 1.0610(8) 0.083(5) Uani 1 1 d . . . . .
H121 H 0.2834 0.1058 1.0378 0.099 Uiso 1 1 calc R . . . .
C122 C 0.1759(9) 0.1084(9) 1.0493(8) 0.090(5) Uani 1 1 d . . . . .
H12A H 0.1518 0.0849 1.0006 0.135 Uiso 1 1 calc GR . . . .
H12B H 0.1888 0.1639 1.0704 0.135 Uiso 1 1 calc GR . . . .
H12C H 0.1397 0.0893 1.0692 0.135 Uiso 1 1 calc GR . . . .
C123 C 0.2334(11) 0.0021(9) 1.0297(9) 0.113(6) Uani 1 1 d . . . . .
H12D H 0.2073 -0.0231 0.9813 0.169 Uiso 1 1 calc GR . . . .
H12E H 0.2002 -0.0173 1.0514 0.169 Uiso 1 1 calc GR . . . .
H12F H 0.2824 -0.0084 1.0364 0.169 Uiso 1 1 calc GR . . . .
C161 C 0.4953(11) 0.2571(10) 1.2663(8) 0.088(5) Uani 1 1 d . . . . .
H161 H 0.5173 0.2606 1.2306 0.105 Uiso 1 1 calc R . . . .
C162 C 0.5424(9) 0.2199(9) 1.2983(8) 0.090(5) Uani 1 1 d . . . . .
H16A H 0.5398 0.1696 1.2628 0.135 Uiso 1 1 calc GR . . . .
H16B H 0.5200 0.2142 1.3322 0.135 Uiso 1 1 calc GR . . . .
H16C H 0.5965 0.2526 1.3198 0.135 Uiso 1 1 calc GR . . . .
C163 C 0.5076(10) 0.3375(10) 1.3224(8) 0.101(6) Uani 1 1 d . . . . .
H16D H 0.4775 0.3619 1.3049 0.151 Uiso 1 1 calc GR . . . .
H16E H 0.5627 0.3673 1.3388 0.151 Uiso 1 1 calc GR . . . .
H16F H 0.4906 0.3351 1.3597 0.151 Uiso 1 1 calc GR . . . .
C221 C 0.7904(10) 0.3413(10) 1.2460(8) 0.087(5) Uani 1 1 d . . . . .
H221 H 0.7588 0.3146 1.1977 0.104 Uiso 1 1 calc R . . . .
C222 C 0.7340(12) 0.3578(11) 1.2900(9) 0.122(7) Uani 1 1 d . . . . .
H22A H 0.7118 0.3951 1.2859 0.183 Uiso 1 1 calc GR . . . .
H22B H 0.7622 0.3783 1.3374 0.183 Uiso 1 1 calc GR . . . .
H22C H 0.6923 0.3104 1.2746 0.183 Uiso 1 1 calc GR . . . .
C223 C 0.8273(11) 0.2843(11) 1.2563(10) 0.125(7) Uani 1 1 d . . . . .
H22D H 0.8620 0.2717 1.2278 0.188 Uiso 1 1 calc GR . . . .
H22E H 0.7862 0.2376 1.2437 0.188 Uiso 1 1 calc GR . . . .
H22F H 0.8568 0.3078 1.3038 0.188 Uiso 1 1 calc GR . . . .
C261 C 0.9260(9) 0.5279(8) 1.1767(8) 0.071(4) Uani 1 1 d . . . . .
H261 H 0.8839 0.4917 1.1335 0.085 Uiso 1 1 calc R . . . .
C262 C 0.9211(10) 0.6093(9) 1.1979(8) 0.105(6) Uani 1 1 d . . . . .
H26A H 0.8706 0.6113 1.2053 0.157 Uiso 1 1 calc GR . . . .
H26B H 0.9273 0.6212 1.1621 0.157 Uiso 1 1 calc GR . . . .
H26C H 0.9622 0.6467 1.2398 0.157 Uiso 1 1 calc GR . . . .
C263 C 1.0023(9) 0.5236(10) 1.1613(9) 0.107(6) Uani 1 1 d . . . . .
H26D H 1.0078 0.4742 1.1523 0.160 Uiso 1 1 calc GR . . . .
H26E H 1.0451 0.5647 1.2001 0.160 Uiso 1 1 calc GR . . . .
H26F H 1.0032 0.5293 1.1215 0.160 Uiso 1 1 calc GR . . . .
C321 C 0.1244(10) 0.1229(10) 0.7619(8) 0.084(5) Uani 1 1 d . . . . .
H321 H 0.1668 0.1390 0.8030 0.101 Uiso 1 1 calc R . . . .
C322 C 0.0548(10) 0.0646(12) 0.7596(10) 0.128(7) Uani 1 1 d . . . . .
H32A H 0.0685 0.0192 0.7536 0.192 Uiso 1 1 calc GR . . . .
H32B H 0.0105 0.0501 0.7217 0.192 Uiso 1 1 calc GR . . . .
H32C H 0.0411 0.0873 0.8019 0.192 Uiso 1 1 calc GR . . . .
C323 C 0.1044(10) 0.1970(11) 0.7713(9) 0.119(7) Uani 1 1 d . . . . .
H32D H 0.1517 0.2366 0.7806 0.179 Uiso 1 1 calc GR . . . .
H32E H 0.0823 0.2154 0.8093 0.179 Uiso 1 1 calc GR . . . .
H32F H 0.0667 0.1848 0.7300 0.179 Uiso 1 1 calc GR . . . .
C361 C 0.3053(13) -0.0045(12) 0.6372(9) 0.122(7) Uani 1 1 d . . . . .
H361 H 0.3325 0.0115 0.6848 0.146 Uiso 1 1 calc R . . . .
C362 C 0.3685(11) 0.0342(11) 0.6114(9) 0.122(7) Uani 1 1 d . . . . .
H36A H 0.3874 0.0896 0.6415 0.183 Uiso 1 1 calc GR . . . .
H36B H 0.3444 0.0225 0.5654 0.183 Uiso 1 1 calc GR . . . .
H36C H 0.4120 0.0141 0.6116 0.183 Uiso 1 1 calc GR . . . .
C363 C 0.2788(14) -0.0929(11) 0.5986(11) 0.167(10) Uani 1 1 d . . . . .
H36D H 0.2549 -0.1120 0.6253 0.250 Uiso 1 1 calc GR . . . .
H36E H 0.3237 -0.1102 0.5911 0.250 Uiso 1 1 calc GR . . . .
H36F H 0.2410 -0.1125 0.5550 0.250 Uiso 1 1 calc GR . . . .
C421 C 0.8501(10) 0.2175(10) 0.8216(8) 0.084(5) Uani 1 1 d . . . . .
H421 H 0.8123 0.2264 0.8486 0.101 Uiso 1 1 calc R . . . .
C422 C 0.8878(10) 0.1635(11) 0.8363(9) 0.116(7) Uani 1 1 d . . . . .
H42A H 0.8471 0.1181 0.8268 0.174 Uiso 1 1 calc GR . . . .
H42B H 0.9184 0.1904 0.8838 0.174 Uiso 1 1 calc GR . . . .
H42C H 0.9216 0.1483 0.8074 0.174 Uiso 1 1 calc GR . . . .
C423 C 0.9082(9) 0.2956(9) 0.8481(8) 0.093(5) Uani 1 1 d . . . . .
H42D H 0.8818 0.3279 0.8389 0.140 Uiso 1 1 calc R . . . .
H42E H 0.9490 0.2901 0.8255 0.140 Uiso 1 1 calc R . . . .
H42F H 0.9312 0.3191 0.8969 0.140 Uiso 1 1 calc R . . . .
C461 C 0.6021(9) 0.0987(8) 0.6257(7) 0.074(5) Uani 1 1 d . . . . .
H461 H 0.5789 0.1117 0.6641 0.089 Uiso 1 1 calc R . . . .
C462 C 0.5676(10) 0.0125(8) 0.5790(8) 0.092(5) Uani 1 1 d . . . . .
H46A H 0.5810 -0.0134 0.6038 0.139 Uiso 1 1 calc GR . . . .
H46B H 0.5884 -0.0029 0.5402 0.139 Uiso 1 1 calc GR . . . .
H46C H 0.5111 -0.0017 0.5632 0.139 Uiso 1 1 calc GR . . . .
C463 C 0.5773(9) 0.1404(9) 0.5901(7) 0.091(5) Uani 1 1 d . . . . .
H46D H 0.5916 0.1948 0.6229 0.137 Uiso 1 1 calc GR . . . .
H46E H 0.5211 0.1194 0.5694 0.137 Uiso 1 1 calc GR . . . .
H46F H 0.6033 0.1337 0.5549 0.137 Uiso 1 1 calc GR . . . .
C521 C 0.3002(13) 0.1816(11) 0.4863(9) 0.106(6) Uani 1 1 d . . . . .
H521 H 0.3230 0.2357 0.5239 0.127 Uiso 1 1 calc R . . . .
C522 C 0.3416(12) 0.1323(10) 0.5073(9) 0.123(7) Uani 1 1 d . . . . .
H52A H 0.3299 0.1341 0.5477 0.184 Uiso 1 1 calc GR . . . .
H52B H 0.3978 0.1530 0.5168 0.184 Uiso 1 1 calc GR . . . .
H52C H 0.3229 0.0793 0.4702 0.184 Uiso 1 1 calc GR . . . .
C523 C 0.3178(10) 0.1794(10) 0.4224(8) 0.116(7) Uani 1 1 d . . . . .
H52D H 0.3739 0.1971 0.4305 0.174 Uiso 1 1 calc GR . . . .
H52E H 0.2947 0.2128 0.4118 0.174 Uiso 1 1 calc GR . . . .
H52F H 0.2958 0.1271 0.3844 0.174 Uiso 1 1 calc GR . . . .
C561 C 0.0493(10) 0.2295(10) 0.5419(9) 0.099(6) Uani 1 1 d . . . . .
H561 H 0.0863 0.2810 0.5769 0.119 Uiso 1 1 calc R . . . .
C562 C 0.0064(10) 0.1966(10) 0.5785(9) 0.106(6) Uani 1 1 d . . . . .
H56A H -0.0255 0.2275 0.5991 0.159 Uiso 1 1 calc GR . . . .
H56B H 0.0438 0.1968 0.6137 0.159 Uiso 1 1 calc GR . . . .
H56C H -0.0269 0.1441 0.5462 0.159 Uiso 1 1 calc GR . . . .
C563 C -0.0067(10) 0.2411(12) 0.4932(10) 0.130(7) Uani 1 1 d . . . . .
H56D H -0.0430 0.2636 0.5155 0.195 Uiso 1 1 calc GR . . . .
H56E H -0.0355 0.1917 0.4526 0.195 Uiso 1 1 calc GR . . . .
H56F H 0.0229 0.2752 0.4803 0.195 Uiso 1 1 calc GR . . . .
C621 C 0.7029(10) 0.6016(9) 0.6928(9) 0.089(5) Uani 1 1 d . U . . .
H621 H 0.6474 0.5706 0.6793 0.107 Uiso 1 1 calc R . . . .
C622 C 0.7122(13) 0.6377(10) 0.6489(9) 0.127(8) Uani 1 1 d . . . . .
H62A H 0.6940 0.5978 0.6012 0.190 Uiso 1 1 calc GR . . . .
H62B H 0.7669 0.6661 0.6603 0.190 Uiso 1 1 calc GR . . . .
H62C H 0.6817 0.6726 0.6567 0.190 Uiso 1 1 calc GR . . . .
C623 C 0.7250(12) 0.6678(10) 0.7659(10) 0.131(8) Uani 1 1 d . . . . .
H62D H 0.6907 0.6987 0.7689 0.196 Uiso 1 1 calc GR . . . .
H62E H 0.7788 0.6996 0.7789 0.196 Uiso 1 1 calc GR . . . .
H62F H 0.7195 0.6471 0.7963 0.196 Uiso 1 1 calc GR . . . .
C661 C 0.7430(10) 0.3468(10) 0.6399(8) 0.084(5) Uani 1 1 d . . . . .
H661 H 0.6852 0.3306 0.6279 0.101 Uiso 1 1 calc R . . . .
C662 C 0.7633(12) 0.2953(10) 0.5782(9) 0.126(7) Uani 1 1 d . . . . .
H66A H 0.7458 0.3048 0.5413 0.188 Uiso 1 1 calc GR . . . .
H66B H 0.7377 0.2419 0.5643 0.188 Uiso 1 1 calc GR . . . .
H66C H 0.8195 0.3058 0.5890 0.188 Uiso 1 1 calc GR . . . .
C663 C 0.7705(11) 0.3319(9) 0.6973(8) 0.108(6) Uani 1 1 d . . . . .
H66D H 0.7555 0.2768 0.6801 0.162 Uiso 1 1 calc GR . . . .
H66E H 0.7465 0.3552 0.7331 0.162 Uiso 1 1 calc GR . . . .
H66F H 0.8269 0.3542 0.7156 0.162 Uiso 1 1 calc GR . . . .
C71 C 0.5966(9) 0.5150(11) 0.9456(7) 0.094(5) Uani 1 1 d . . . . .
C72 C 0.5691(12) 0.4369(11) 0.9212(9) 0.135(9) Uani 1 1 d G . . . .
H72 H 0.6029 0.4116 0.9302 0.162 Uiso 1 1 calc R . . . .
C73 C 0.4922(13) 0.3958(8) 0.8834(8) 0.213(18) Uani 1 1 d G . . . .
H73 H 0.4735 0.3424 0.8667 0.256 Uiso 1 1 calc R . . . .
C74 C 0.4428(9) 0.4328(15) 0.8701(8) 0.168(12) Uani 1 1 d G . . . .
H74 H 0.3903 0.4047 0.8444 0.202 Uiso 1 1 calc R . . . .
C75 C 0.4703(13) 0.5109(16) 0.8946(10) 0.23(2) Uani 1 1 d G . . . .
H75 H 0.4365 0.5362 0.8856 0.278 Uiso 1 1 calc R . . . .
C76 C 0.5471(14) 0.5520(9) 0.9324(9) 0.153(10) Uani 1 1 d G . . . .
H76 H 0.5659 0.6054 0.9491 0.183 Uiso 1 1 calc R . . . .
C77 C 0.6766(13) 0.5600(12) 0.9826(10) 0.133(7) Uani 1 1 d . . . . .
H77A H 0.7005 0.5338 1.0025 0.200 Uiso 1 1 calc GR . . . .
H77B H 0.6794 0.6100 1.0185 0.200 Uiso 1 1 calc GR . . . .
H77C H 0.7043 0.5667 0.9518 0.200 Uiso 1 1 calc GR . . . .
C81 C 1.1183(11) 0.4110(14) 1.0250(15) 0.21(2) Uani 1 1 d D . . . .
C82 C 1.1353(9) 0.4272(12) 1.0917(11) 0.137(8) Uani 1 1 d G . . . .
H82 H 1.1447 0.4776 1.1271 0.165 Uiso 1 1 calc R . . . .
C83 C 1.1386(9) 0.370(2) 1.1067(10) 0.196(16) Uani 1 1 d G . . . .
H83 H 1.1503 0.3807 1.1523 0.235 Uiso 1 1 calc R . . . .
C84 C 1.1249(11) 0.2959(16) 1.0549(17) 0.24(2) Uani 1 1 d G . . . .
H84 H 1.1272 0.2566 1.0651 0.293 Uiso 1 1 calc R . . . .
C85 C 1.1078(11) 0.2798(11) 0.9881(14) 0.29(3) Uani 1 1 d G . . . .
H85 H 1.0984 0.2294 0.9527 0.348 Uiso 1 1 calc R . . . .
C86 C 1.1045(11) 0.3373(17) 0.9732(9) 0.24(2) Uani 1 1 d G . . . .
H86 H 1.0929 0.3262 0.9275 0.284 Uiso 1 1 calc R . . . .
C87 C 1.1100(15) 0.4636(18) 1.0042(14) 0.224(15) Uani 1 1 d D . . . .
H87A H 1.1401 0.5152 1.0409 0.336 Uiso 1 1 calc GR . . . .
H87B H 1.0552 0.4596 0.9925 0.336 Uiso 1 1 calc GR . . . .
H87C H 1.1288 0.4527 0.9645 0.336 Uiso 1 1 calc GR . . . .

loop_
_atom_site_aniso_label
_atom_site_aniso_U_11
_atom_site_aniso_U_22
_atom_site_aniso_U_33
_atom_site_aniso_U_23
_atom_site_aniso_U_13
_atom_site_aniso_U_12
Cu1 0.0768(14) 0.0990(14) 0.0444(13) 0.0388(11) 0.0325(10) 0.0209(11)
Cu2 0.0748(14) 0.0978(14) 0.0451(13) 0.0354(11) 0.0319(10) 0.0252(11)
Cu3 0.0785(14) 0.0941(14) 0.0538(14) 0.0415(11) 0.0291(11) 0.0212(11)
Cu4 0.0783(14) 0.0902(13) 0.0565(13) 0.0440(11) 0.0370(11) 0.0310(11)
Cu5 0.0773(14) 0.0865(13) 0.0496(13) 0.0294(11) 0.0308(11) 0.0247(11)
Cu6 0.0760(14) 0.0815(12) 0.0529(13) 0.0353(11) 0.0357(10) 0.0224(10)
Cu7 0.0789(15) 0.0824(13) 0.0504(13) 0.0302(11) 0.0312(11) 0.0224(11)
Cu8 0.0784(15) 0.0911(13) 0.0439(13) 0.0308(11) 0.0317(10) 0.0199(11)
Cu9 0.0760(15) 0.1044(14) 0.0483(13) 0.0419(12) 0.0323(11) 0.0238(12)
Cu10 0.0768(14) 0.0929(13) 0.0537(13) 0.0428(11) 0.0315(11) 0.0221(11)
Cu11 0.0793(15) 0.0825(12) 0.0563(13) 0.0380(11) 0.0350(11) 0.0264(11)
Cu12 0.0805(15) 0.0815(13) 0.0536(13) 0.0329(11) 0.0330(11) 0.0232(11)
Si1 0.078(3) 0.082(3) 0.055(3) 0.044(3) 0.038(3) 0.022(3)
Si2 0.074(3) 0.092(3) 0.053(3) 0.038(3) 0.035(3) 0.027(3)
Si3 0.069(3) 0.099(3) 0.052(3) 0.037(3) 0.031(3) 0.017(3)
Si4 0.071(3) 0.081(3) 0.041(3) 0.030(2) 0.032(2) 0.019(2)
Si5 0.073(3) 0.085(3) 0.040(3) 0.027(2) 0.028(2) 0.017(3)
Si6 0.079(3) 0.088(3) 0.052(3) 0.044(3) 0.039(3) 0.027(3)
Si11 0.087(4) 0.082(3) 0.065(3) 0.041(3) 0.040(3) 0.026(3)
Si21 0.088(4) 0.099(3) 0.059(3) 0.041(3) 0.036(3) 0.035(3)
Si31 0.100(4) 0.107(4) 0.063(4) 0.051(3) 0.031(3) 0.013(3)
Si41 0.097(4) 0.089(3) 0.061(3) 0.045(3) 0.034(3) 0.029(3)
Si51 0.100(4) 0.111(4) 0.067(4) 0.052(3) 0.033(3) 0.026(3)
Si61 0.092(4) 0.167(5) 0.057(4) 0.066(4) 0.033(3) 0.021(4)
O11 0.065(7) 0.074(6) 0.057(7) 0.033(6) 0.019(5) 0.004(5)
O12 0.058(6) 0.083(6) 0.043(6) 0.032(5) 0.025(5) 0.010(5)
O21 0.067(7) 0.080(6) 0.059(7) 0.031(6) 0.014(6) 0.012(5)
O22 0.045(6) 0.104(7) 0.044(7) 0.032(6) 0.017(5) 0.007(5)
O31 0.067(7) 0.115(8) 0.052(7) 0.043(6) 0.027(6) 0.015(6)
O32 0.093(8) 0.107(8) 0.079(8) 0.063(7) 0.028(6) 0.023(6)
O41 0.068(7) 0.089(6) 0.036(6) 0.030(5) 0.022(5) 0.016(5)
O42 0.057(6) 0.093(7) 0.050(7) 0.041(6) 0.023(5) 0.018(5)
O51 0.078(7) 0.080(6) 0.058(7) 0.040(6) 0.020(5) 0.030(6)
O52 0.066(7) 0.075(7) 0.076(8) 0.039(6) 0.033(6) 0.007(5)
O61 0.088(8) 0.087(7) 0.082(8) 0.056(6) 0.040(6) 0.033(6)
O62 0.076(7) 0.076(6) 0.065(7) 0.041(6) 0.040(6) 0.017(6)
N1 0.066(8) 0.073(8) 0.046(8) 0.031(7) 0.027(7) 0.015(6)
N2 0.060(9) 0.079(8) 0.059(9) 0.033(8) 0.024(7) 0.014(7)
N3 0.055(8) 0.106(10) 0.039(8) 0.034(8) 0.016(7) 0.009(7)
N4 0.077(9) 0.057(7) 0.034(7) 0.024(6) 0.030(7) 0.016(6)
N5 0.062(8) 0.079(8) 0.054(9) 0.037(8) 0.024(7) 0.017(7)
N6 0.082(10) 0.100(9) 0.063(9) 0.053(8) 0.049(8) 0.045(8)
C10 0.099(13) 0.087(11) 0.039(10) 0.022(9) 0.025(9) 0.024(10)
C11 0.093(16) 0.084(11) 0.072(15) 0.059(11) 0.058(12) 0.052(11)
C12 0.086(14) 0.062(10) 0.076(15) 0.038(10) 0.051(13) 0.028(10)
C13 0.114(15) 0.073(11) 0.083(16) 0.045(12) 0.068(15) 0.015(10)
C14 0.120(18) 0.105(13) 0.051(14) 0.051(11) 0.051(12) 0.037(13)
C15 0.122(18) 0.095(13) 0.072(14) 0.053(11) 0.057(14) 0.036(13)
C16 0.093(15) 0.098(13) 0.077(15) 0.061(13) 0.049(14) 0.031(12)
C17 0.090(13) 0.098(12) 0.100(15) 0.058(11) 0.044(11) 0.034(10)
C18 0.097(13) 0.086(11) 0.073(12) 0.043(10) 0.038(10) 0.023(10)
C19 0.104(14) 0.092(11) 0.096(15) 0.052(11) 0.030(11) 0.036(10)
C20 0.096(14) 0.125(13) 0.076(13) 0.056(12) 0.026(10) 0.038(11)
C21 0.064(13) 0.103(15) 0.063(15) 0.042(13) 0.036(11) 0.034(12)
C22 0.065(13) 0.107(14) 0.063(15) 0.031(14) 0.021(12) 0.031(11)
C23 0.072(13) 0.147(17) 0.070(18) 0.068(15) 0.034(12) 0.037(12)
C24 0.069(15) 0.19(2) 0.044(13) 0.035(15) 0.024(11) 0.036(16)
C25 0.046(11) 0.091(12) 0.061(13) 0.012(13) 0.006(12) 0.008(9)
C26 0.055(11) 0.092(12) 0.056(14) 0.037(11) 0.029(10) 0.018(10)
C27 0.099(13) 0.127(13) 0.046(11) 0.047(10) 0.034(9) 0.045(11)
C28 0.100(14) 0.114(13) 0.100(15) 0.061(12) 0.063(11) 0.046(11)
C29 0.117(15) 0.106(13) 0.063(12) 0.039(10) 0.036(11) 0.041(11)
C30 0.098(14) 0.099(12) 0.097(15) 0.034(11) 0.053(11) 0.030(10)
C31 0.057(12) 0.088(12) 0.067(16) 0.042(11) 0.025(11) 0.009(9)
C32 0.075(14) 0.106(13) 0.039(13) 0.037(10) -0.001(12) -0.012(11)
C33 0.094(15) 0.123(15) 0.070(15) 0.056(13) 0.028(15) 0.010(12)
C34 0.073(16) 0.143(18) 0.11(2) 0.073(17) 0.003(14) -0.008(13)
C35 0.118(18) 0.122(15) 0.050(15) 0.047(12) 0.027(14) 0.003(14)
C36 0.086(14) 0.097(13) 0.057(14) 0.013(11) 0.037(13) 0.026(11)
C37 0.126(16) 0.126(14) 0.110(16) 0.086(14) 0.033(13) 0.013(13)
C38 0.108(15) 0.143(15) 0.063(13) 0.065(12) 0.034(11) 0.021(12)
C39 0.126(16) 0.141(15) 0.100(16) 0.070(13) 0.052(13) 0.057(13)
C40 0.075(11) 0.073(10) 0.075(12) 0.031(9) 0.034(9) 0.021(9)
C41 0.082(15) 0.080(11) 0.046(13) 0.030(10) 0.017(11) 0.020(10)
C42 0.103(17) 0.108(13) 0.052(14) 0.044(11) 0.057(14) 0.041(12)
C43 0.091(15) 0.116(14) 0.065(14) 0.041(12) 0.010(14) 0.029(11)
C44 0.102(16) 0.093(12) 0.090(17) 0.046(12) 0.079(13) 0.038(11)
C45 0.081(9) 0.100(8) 0.065(9) 0.039(7) 0.044(8) 0.025(7)
C46 0.054(12) 0.095(12) 0.078(15) 0.047(11) 0.027(12) 0.020(10)
C47 0.124(15) 0.089(11) 0.075(13) 0.045(10) 0.034(11) 0.034(11)
C48 0.111(14) 0.101(12) 0.062(12) 0.060(10) 0.034(10) 0.019(10)
C49 0.087(12) 0.069(10) 0.066(12) 0.035(9) 0.010(9) 0.005(9)
C50 0.074(12) 0.136(14) 0.048(11) 0.040(10) 0.033(9) 0.024(10)
C51 0.063(14) 0.094(14) 0.045(12) 0.038(11) 0.022(11) 0.015(13)
C52 0.085(15) 0.101(15) 0.046(12) 0.033(12) 0.019(13) 0.018(15)
C53 0.14(2) 0.112(19) 0.047(14) 0.033(14) 0.035(13) 0.019(14)
C54 0.13(2) 0.100(15) 0.062(15) 0.037(13) 0.004(15) -0.009(17)
C55 0.097(16) 0.14(2) 0.074(16) 0.062(15) 0.014(15) 0.018(18)
C56 0.11(2) 0.097(16) 0.040(13) 0.033(12) 0.005(13) -0.007(14)
C57 0.112(15) 0.109(13) 0.094(15) 0.041(12) -0.003(12) 0.030(12)
C58 0.088(13) 0.162(16) 0.077(14) 0.071(13) 0.031(11) 0.022(12)
C59 0.110(15) 0.134(15) 0.065(13) 0.053(12) 0.001(11) -0.020(12)
C60 0.103(13) 0.116(12) 0.057(12) 0.052(10) 0.033(10) 0.044(11)
C61 0.061(13) 0.103(16) 0.052(11) 0.037(11) 0.025(9) 0.023(13)
C62 0.109(18) 0.072(12) 0.039(11) 0.021(9) 0.044(10) 0.038(12)
C63 0.066(14) 0.123(15) 0.053(12) 0.023(11) 0.021(11) -0.007(15)
C64 0.072(15) 0.131(19) 0.087(15) 0.037(14) 0.028(12) 0.014(17)
C65 0.051(15) 0.127(17) 0.059(12) 0.040(12) 0.021(10) 0.026(11)
C66 0.084(16) 0.090(13) 0.048(11) 0.049(10) 0.029(10) 0.020(13)
C67 0.089(14) 0.151(16) 0.073(11) 0.067(11) 0.042(10) 0.031(11)
C68 0.078(14) 0.129(16) 0.067(10) 0.073(11) 0.048(10) 0.040(11)
C69 0.087(13) 0.144(16) 0.072(11) 0.074(11) 0.041(10) 0.034(11)
C67A 0.084(15) 0.141(17) 0.073(12) 0.067(13) 0.044(12) 0.040(12)
C68A 0.086(15) 0.144(17) 0.072(12) 0.067(13) 0.040(12) 0.036(13)
C69A 0.084(14) 0.147(17) 0.075(12) 0.064(13) 0.038(12) 0.043(12)
C121 0.083(14) 0.112(14) 0.069(14) 0.054(12) 0.050(11) 0.020(11)
C122 0.083(13) 0.109(13) 0.077(13) 0.047(11) 0.028(10) 0.024(11)
C123 0.140(18) 0.097(14) 0.087(15) 0.042(12) 0.018(13) 0.029(12)
C161 0.112(16) 0.106(14) 0.048(12) 0.049(12) 0.038(11) 0.005(12)
C162 0.085(13) 0.120(13) 0.083(14) 0.059(12) 0.040(10) 0.037(11)
C163 0.132(16) 0.127(15) 0.039(12) 0.040(12) 0.037(11) 0.024(12)
C221 0.101(14) 0.108(13) 0.041(11) 0.021(10) 0.039(10) 0.035(12)
C222 0.20(2) 0.156(17) 0.065(13) 0.078(13) 0.069(14) 0.074(16)
C223 0.136(18) 0.151(17) 0.113(18) 0.074(15) 0.047(14) 0.066(15)
C261 0.079(13) 0.075(11) 0.061(12) 0.039(9) 0.020(9) 0.018(9)
C262 0.137(17) 0.105(14) 0.070(13) 0.037(11) 0.049(12) 0.035(12)
C263 0.076(13) 0.175(18) 0.100(15) 0.078(14) 0.051(11) 0.056(13)
C321 0.080(13) 0.134(15) 0.047(12) 0.048(11) 0.035(10) 0.031(12)
C322 0.075(14) 0.20(2) 0.113(18) 0.093(16) 0.043(12) 0.012(14)
C323 0.119(17) 0.171(19) 0.103(17) 0.082(15) 0.061(13) 0.061(15)
C361 0.17(2) 0.17(2) 0.065(14) 0.072(15) 0.079(14) 0.072(18)
C362 0.143(18) 0.181(19) 0.055(13) 0.059(14) 0.051(13) 0.059(15)
C363 0.27(3) 0.100(16) 0.12(2) 0.037(15) 0.09(2) 0.075(18)
C421 0.082(13) 0.109(13) 0.059(13) 0.045(11) 0.035(10) 0.010(12)
C422 0.135(17) 0.194(19) 0.104(16) 0.107(15) 0.071(13) 0.110(16)
C423 0.085(13) 0.124(14) 0.051(12) 0.034(11) 0.027(10) 0.013(12)
C461 0.098(14) 0.080(12) 0.027(10) 0.017(9) 0.015(9) 0.020(10)
C462 0.118(15) 0.092(13) 0.058(12) 0.031(11) 0.032(11) 0.026(11)
C463 0.117(15) 0.121(13) 0.037(11) 0.033(10) 0.026(10) 0.054(12)
C521 0.138(19) 0.114(14) 0.060(14) 0.034(12) 0.023(13) 0.058(14)
C522 0.17(2) 0.110(14) 0.054(13) 0.018(11) 0.033(13) 0.029(14)
C523 0.122(16) 0.158(17) 0.046(12) 0.038(12) 0.049(11) 0.016(13)
C561 0.076(13) 0.117(14) 0.073(14) 0.035(12) 0.018(12) 0.001(11)
C562 0.090(14) 0.149(16) 0.104(16) 0.080(14) 0.048(12) 0.031(12)
C563 0.089(15) 0.20(2) 0.116(18) 0.098(17) 0.013(13) 0.053(14)
C621 0.111(9) 0.096(9) 0.077(9) 0.047(7) 0.055(7) 0.034(7)
C622 0.25(2) 0.137(15) 0.076(14) 0.078(13) 0.107(16) 0.106(17)
C623 0.22(2) 0.143(16) 0.118(18) 0.087(15) 0.140(18) 0.116(17)
C661 0.091(13) 0.116(14) 0.073(13) 0.054(12) 0.044(10) 0.050(12)
C662 0.18(2) 0.134(15) 0.072(14) 0.032(13) 0.073(14) 0.083(15)
C663 0.20(2) 0.098(12) 0.064(13) 0.058(11) 0.058(13) 0.067(13)
C71 0.102(16) 0.132(19) 0.073(14) 0.060(14) 0.054(13) 0.044(16)
C72 0.21(3) 0.073(15) 0.13(2) 0.052(15) 0.09(2) 0.047(16)
C73 0.24(3) 0.065(14) 0.19(3) -0.042(17) 0.15(3) -0.03(2)
C74 0.22(3) 0.24(4) 0.15(2) 0.14(3) 0.13(2) 0.11(3)
C75 0.21(4) 0.41(6) 0.34(5) 0.34(5) 0.17(4) 0.17(4)
C76 0.19(3) 0.19(2) 0.21(3) 0.16(2) 0.12(2) 0.13(2)
C77 0.15(2) 0.18(2) 0.082(16) 0.071(16) 0.054(15) 0.057(18)
C81 0.11(2) 0.44(7) 0.24(4) 0.27(5) 0.09(3) 0.14(3)
C82 0.075(15) 0.19(2) 0.12(2) 0.058(19) 0.039(15) 0.043(15)
C83 0.12(2) 0.36(5) 0.25(4) 0.23(5) 0.09(2) 0.12(3)
C84 0.18(3) 0.20(3) 0.38(7) 0.15(4) 0.08(4) 0.11(3)
C85 0.10(2) 0.52(8) 0.25(5) 0.23(6) 0.01(3) 0.07(3)
C86 0.31(5) 0.21(3) 0.19(4) 0.05(3) 0.12(3) 0.15(3)
C87 0.11(2) 0.37(4) 0.11(2) 0.08(3) 0.023(18) 0.03(3)

loop_
_atom_type_symbol
_atom_type_description
_atom_type_scat_dispersion_real
_atom_type_scat_dispersion_imag
_atom_type_scat_source
C C 0.0033 0.0016 'International Tables Vol C Tables 4.2.6.8 and 6.1.1.4'
H H 0.0000 0.0000 'International Tables Vol C Tables 4.2.6.8 and 6.1.1.4'
N N 0.0061 0.0033 'International Tables Vol C Tables 4.2.6.8 and 6.1.1.4'
O O 0.0106 0.0060 'International Tables Vol C Tables 4.2.6.8 and 6.1.1.4'
Si Si 0.0817 0.0704 'International Tables Vol C Tables 4.2.6.8 and 6.1.1.4'
Cu Cu 0.3201 1.2651 'International Tables Vol C Tables 4.2.6.8 and 6.1.1.4'

loop_
_geom_angle_atom_site_label_1
_geom_angle_atom_site_label_2
_geom_angle_atom_site_label_3
_geom_angle
_geom_angle_site_symmetry_1
_geom_angle_site_symmetry_3
_geom_angle_publ_flag
Cu9 Cu1 Cu8 87.12(8) . . ?
O12 Cu1 Cu8 42.4(3) . . ?
O12 Cu1 Cu9 129.2(3) . . ?
O12 Cu1 O31 172.6(4) . . ?
O31 Cu1 Cu8 131.1(3) . . ?
O31 Cu1 Cu9 44.0(3) . . ?
Cu8 Cu2 Cu9 87.10(8) . . ?
O22 Cu2 Cu8 44.0(3) . . ?
O22 Cu2 Cu9 131.0(3) . . ?
O41 Cu2 Cu8 129.5(3) . . ?
O41 Cu2 Cu9 42.7(3) . . ?
O41 Cu2 O22 173.1(4) . . ?
Cu10 Cu3 Cu11 86.05(8) . . ?
O32 Cu3 Cu10 43.0(3) . . ?
O32 Cu3 Cu11 128.6(3) . . ?
O32 Cu3 O51 171.2(4) . . ?
O51 Cu3 Cu10 128.4(3) . . ?
O51 Cu3 Cu11 42.7(3) . . ?
Cu10 Cu4 Cu11 87.37(8) . . ?
O42 Cu4 Cu10 43.1(3) . . ?
O42 Cu4 Cu11 130.2(3) . . ?
O42 Cu4 O61 172.9(4) . . ?
O61 Cu4 Cu10 129.8(3) . . ?
O61 Cu4 Cu11 42.8(3) . . ?
Cu7 Cu5 Cu12 85.90(8) 2_667 . ?
O21 Cu5 Cu7 43.9(3) 2_667 2_667 ?
O21 Cu5 Cu12 129.4(3) 2_667 . ?
O52 Cu5 Cu7 127.6(3) . 2_667 ?
O52 Cu5 Cu12 42.1(3) . . ?
O52 Cu5 O21 171.5(4) . 2_667 ?
Cu12 Cu6 Cu7 86.50(8) . 2_667 ?
O11 Cu6 Cu7 41.8(3) 2_667 2_667 ?
O11 Cu6 Cu12 128.0(3) 2_667 . ?
O11 Cu6 O62 172.1(4) 2_667 . ?
O62 Cu6 Cu7 130.8(3) . 2_667 ?
O62 Cu6 Cu12 44.4(3) . . ?
Cu5 Cu7 Cu6 93.83(8) 2_667 2_667 ?
Cu8 Cu7 Cu5 127.70(10) . 2_667 ?
Cu8 Cu7 Cu6 127.58(10) . 2_667 ?
O11 Cu7 Cu5 135.5(3) . 2_667 ?
O11 Cu7 Cu6 41.8(3) . 2_667 ?
O11 Cu7 Cu8 92.5(3) . . ?
O11 Cu7 O21 177.1(4) . . ?
O21 Cu7 Cu5 44.3(3) . 2_667 ?
O21 Cu7 Cu6 137.4(3) . 2_667 ?
O21 Cu7 Cu8 86.6(3) . . ?
Cu2 Cu8 Cu1 93.04(8) . . ?
Cu7 Cu8 Cu1 124.51(9) . . ?
Cu7 Cu8 Cu2 133.19(10) . . ?
O12 Cu8 Cu1 42.5(3) . . ?
O12 Cu8 Cu2 135.3(3) . . ?
O12 Cu8 Cu7 87.7(3) . . ?
O12 Cu8 O22 179.1(4) . . ?
O22 Cu8 Cu1 136.6(3) . . ?
O22 Cu8 Cu2 43.8(3) . . ?
O22 Cu8 Cu7 93.2(3) . . ?
Cu1 Cu9 Cu2 92.69(8) . . ?
Cu10 Cu9 Cu1 129.24(9) . . ?
Cu10 Cu9 Cu2 122.06(9) . . ?
O31 Cu9 Cu1 44.3(3) . . ?
O31 Cu9 Cu2 136.8(3) . . ?
O31 Cu9 Cu10 92.1(3) . . ?
O41 Cu9 Cu1 134.8(3) . . ?
O41 Cu9 Cu2 42.3(3) . . ?
O41 Cu9 Cu10 88.9(3) . . ?
O41 Cu9 O31 179.0(4) . . ?
Cu4 Cu10 Cu3 93.65(8) . . ?
Cu9 Cu10 Cu3 129.13(9) . . ?
Cu9 Cu10 Cu4 128.90(10) . . ?
O32 Cu10 Cu3 41.8(3) . . ?
O32 Cu10 Cu4 134.7(3) . . ?
O32 Cu10 Cu9 89.3(3) . . ?
O42 Cu10 Cu3 136.3(3) . . ?
O42 Cu10 Cu4 42.9(3) . . ?
O42 Cu10 Cu9 91.6(3) . . ?
O42 Cu10 O32 176.4(4) . . ?
Cu4 Cu11 Cu3 92.89(8) . . ?
Cu12 Cu11 Cu3 116.87(9) . . ?
Cu12 Cu11 Cu4 121.54(10) . . ?
O51 Cu11 Cu3 42.9(3) . . ?
O51 Cu11 Cu4 135.5(3) . . ?
O51 Cu11 Cu12 90.4(3) . . ?
O61 Cu11 Cu3 135.6(3) . . ?
O61 Cu11 Cu4 43.3(3) . . ?
O61 Cu11 Cu12 89.2(3) . . ?
O61 Cu11 O51 177.7(4) . . ?
Cu6 Cu12 Cu5 93.73(8) . . ?
Cu11 Cu12 Cu5 120.80(9) . . ?
Cu11 Cu12 Cu6 126.16(9) . . ?
O52 Cu12 Cu5 41.4(3) . . ?
O52 Cu12 Cu6 134.9(3) . . ?
O52 Cu12 Cu11 90.9(3) . . ?
O62 Cu12 Cu5 137.8(3) . . ?
O62 Cu12 Cu6 44.2(3) . . ?
O62 Cu12 Cu11 90.5(3) . . ?
O62 Cu12 O52 178.6(4) . . ?
O11 Si1 O12 107.3(5) . . ?
O11 Si1 N1 110.7(5) . . ?
O11 Si1 C10 108.8(6) . . ?
O12 Si1 N1 103.6(5) . . ?
O12 Si1 C10 109.3(6) . . ?
N1 Si1 C10 116.7(6) . . ?
O21 Si2 N2 109.7(6) . . ?
O21 Si2 C20 108.4(6) . . ?
O22 Si2 O21 108.4(5) . . ?
O22 Si2 N2 107.3(5) . . ?
O22 Si2 C20 107.5(6) . . ?
N2 Si2 C20 115.3(7) . . ?
O31 Si3 O32 109.3(5) . . ?
O31 Si3 N3 106.8(6) . . ?
O31 Si3 C30 108.1(7) . . ?
O32 Si3 N3 109.0(6) . . ?
O32 Si3 C30 107.9(7) . . ?
N3 Si3 C30 115.6(7) . . ?
O41 Si4 N4 104.8(5) . . ?
O41 Si4 C40 109.9(6) . . ?
O42 Si4 O41 107.2(5) . . ?
O42 Si4 N4 113.7(5) . . ?
O42 Si4 C40 108.3(6) . . ?
N4 Si4 C40 112.7(6) . . ?
O51 Si5 O52 109.0(5) . . ?
O51 Si5 N5 111.1(5) . . ?
O51 Si5 C50 108.1(6) . . ?
O52 Si5 N5 104.4(6) . . ?
O52 Si5 C50 110.7(6) . . ?
N5 Si5 C50 113.4(6) . . ?
O61 Si6 N6 109.2(6) . . ?
O61 Si6 C60 110.0(6) . . ?
O62 Si6 O61 105.8(5) . . ?
O62 Si6 N6 111.3(5) . . ?
O62 Si6 C60 109.6(6) . . ?
N6 Si6 C60 110.9(7) . . ?
N1 Si11 C17 110.5(6) . . ?
N1 Si11 C18 110.9(6) . . ?
N1 Si11 C19 109.3(6) . . ?
C17 Si11 C18 109.0(7) . . ?
C17 Si11 C19 106.5(7) . . ?
C19 Si11 C18 110.4(7) . . ?
N2 Si21 C27 109.4(6) . . ?
N2 Si21 C28 112.2(7) . . ?
N2 Si21 C29 113.6(7) . . ?
C27 Si21 C28 107.7(7) . . ?
C27 Si21 C29 109.8(8) . . ?
C29 Si21 C28 104.0(7) . . ?
N3 Si31 C37 110.3(7) . . ?
N3 Si31 C38 108.7(7) . . ?
N3 Si31 C39 111.1(7) . . ?
C37 Si31 C38 108.8(8) . . ?
C37 Si31 C39 108.3(8) . . ?
C39 Si31 C38 109.6(8) . . ?
N4 Si41 C47 110.0(6) . . ?
N4 Si41 C48 109.7(6) . . ?
N4 Si41 C49 111.9(6) . . ?
C48 Si41 C47 107.2(7) . . ?
C49 Si41 C47 106.6(7) . . ?
C49 Si41 C48 111.4(7) . . ?
N5 Si51 C57 114.0(8) . . ?
N5 Si51 C58 110.4(7) . . ?
N5 Si51 C59 111.8(7) . . ?
C57 Si51 C58 107.5(8) . . ?
C57 Si51 C59 107.4(9) . . ?
C59 Si51 C58 105.4(8) . . ?
N6 Si61 C67 113.1(9) . . ?
N6 Si61 C68 110.3(15) . . ?
N6 Si61 C69 106.4(9) . . ?
N6 Si61 C67A 104.3(15) . . ?
N6 Si61 C68A 105(4) . . ?
C67 Si61 C68 115.5(18) . . ?
C67 Si61 C69 110.5(12) . . ?
C68 Si61 C69 99.9(13) . . ?
C68A Si61 C67A 87(4) . . ?
C69A Si61 N6 125(2) . . ?
C69A Si61 C67A 101(3) . . ?
C69A Si61 C68A 125(4) . . ?
Cu7 O11 Cu6 96.4(4) . 2_667 ?
Si1 O11 Cu6 136.2(6) . 2_667 ?
Si1 O11 Cu7 123.0(6) . . ?
Cu8 O12 Cu1 95.1(4) . . ?
Si1 O12 Cu1 133.8(5) . . ?
Si1 O12 Cu8 127.4(5) . . ?
Cu7 O21 Cu5 91.8(4) . 2_667 ?
Si2 O21 Cu5 133.1(6) . 2_667 ?
Si2 O21 Cu7 128.6(6) . . ?
Cu2 O22 Cu8 92.2(4) . . ?
Si2 O22 Cu2 135.7(6) . . ?
Si2 O22 Cu8 121.9(5) . . ?
Cu9 O31 Cu1 91.7(4) . . ?
Si3 O31 Cu1 128.1(6) . . ?
Si3 O31 Cu9 122.6(6) . . ?
Cu3 O32 Cu10 95.2(5) . . ?
Si3 O32 Cu3 136.9(7) . . ?
Si3 O32 Cu10 125.4(6) . . ?
Cu2 O41 Cu9 95.0(4) . . ?
Si4 O41 Cu2 133.2(6) . . ?
Si4 O41 Cu9 125.9(5) . . ?
Cu4 O42 Cu10 94.0(4) . . ?
Si4 O42 Cu4 136.7(6) . . ?
Si4 O42 Cu10 124.5(5) . . ?
Cu11 O51 Cu3 94.4(4) . . ?
Si5 O51 Cu3 127.7(6) . . ?
Si5 O51 Cu11 124.0(5) . . ?
Cu5 O52 Cu12 96.4(4) . . ?
Si5 O52 Cu5 130.3(6) . . ?
Si5 O52 Cu12 123.1(5) . . ?
Cu11 O61 Cu4 94.0(4) . . ?
Si6 O61 Cu4 124.4(6) . . ?
Si6 O61 Cu11 128.1(5) . . ?
Cu6 O62 Cu12 91.4(4) . . ?
Si6 O62 Cu6 129.1(6) . . ?
Si6 O62 Cu12 126.3(5) . . ?
Si1 N1 Si11 125.3(7) . . ?
C11 N1 Si1 118.3(7) . . ?
C11 N1 Si11 116.4(7) . . ?
Si2 N2 Si21 124.1(7) . . ?
C21 N2 Si2 116.9(8) . . ?
C21 N2 Si21 119.0(8) . . ?
Si3 N3 Si31 124.9(7) . . ?
C31 N3 Si3 114.6(9) . . ?
C31 N3 Si31 120.5(8) . . ?
Si4 N4 Si41 123.2(7) . . ?
C41 N4 Si4 120.6(7) . . ?
C41 N4 Si41 115.7(7) . . ?
Si51 N5 Si5 123.9(7) . . ?
C51 N5 Si5 119.1(8) . . ?
C51 N5 Si51 117.0(8) . . ?
Si61 N6 Si6 122.7(8) . . ?
C61 N6 Si6 118.9(9) . . ?
C61 N6 Si61 118.2(8) . . ?
Si1 C10 H10A 109.5 . . ?
Si1 C10 H10B 109.5 . . ?
Si1 C10 H10C 109.5 . . ?
H10A C10 H10B 109.5 . . ?
H10A C10 H10C 109.5 . . ?
H10B C10 H10C 109.5 . . ?
C12 C11 N1 120.2(12) . . ?
C12 C11 C16 120.0 . . ?
C16 C11 N1 119.8(12) . . ?
C11 C12 C13 120.0 . . ?
C11 C12 C121 124.5(12) . . ?
C13 C12 C121 115.5(12) . . ?
C12 C13 H13 120.0 . . ?
C12 C13 C14 120.0 . . ?
C14 C13 H13 120.0 . . ?
C13 C14 H14 120.0 . . ?
C15 C14 C13 120.0 . . ?
C15 C14 H14 120.0 . . ?
C14 C15 H15 120.0 . . ?
C16 C15 C14 120.0 . . ?
C16 C15 H15 120.0 . . ?
C11 C16 C161 122.6(12) . . ?
C15 C16 C11 120.0 . . ?
C15 C16 C161 117.3(13) . . ?
Si11 C17 H17A 109.5 . . ?
Si11 C17 H17B 109.5 . . ?
Si11 C17 H17C 109.5 . . ?
H17A C17 H17B 109.5 . . ?
H17A C17 H17C 109.5 . . ?
H17B C17 H17C 109.5 . . ?
Si11 C18 H18A 109.5 . . ?
Si11 C18 H18B 109.5 . . ?
Si11 C18 H18C 109.5 . . ?
H18A C18 H18B 109.5 . . ?
H18A C18 H18C 109.5 . . ?
H18B C18 H18C 109.5 . . ?
Si11 C19 H19A 109.5 . . ?
Si11 C19 H19B 109.5 . . ?
Si11 C19 H19C 109.5 . . ?
H19A C19 H19B 109.5 . . ?
H19A C19 H19C 109.5 . . ?
H19B C19 H19C 109.5 . . ?
Si2 C20 H20A 109.5 . . ?
Si2 C20 H20B 109.5 . . ?
Si2 C20 H20C 109.5 . . ?
H20A C20 H20B 109.5 . . ?
H20A C20 H20C 109.5 . . ?
H20B C20 H20C 109.5 . . ?
C22 C21 N2 119.4(13) . . ?
C22 C21 C26 120.0 . . ?
C26 C21 N2 120.5(13) . . ?
C21 C22 C221 123.5(14) . . ?
C23 C22 C21 120.0 . . ?
C23 C22 C221 116.5(14) . . ?
C22 C23 H23 120.0 . . ?
C24 C23 C22 120.0 . . ?
C24 C23 H23 120.0 . . ?
C23 C24 H24 120.0 . . ?
C23 C24 C25 120.0 . . ?
C25 C24 H24 120.0 . . ?
C24 C25 H25 120.0 . . ?
C26 C25 C24 120.0 . . ?
C26 C25 H25 120.0 . . ?
C21 C26 C261 123.3(13) . . ?
C25 C26 C21 120.0 . . ?
C25 C26 C261 116.5(13) . . ?
Si21 C27 H27A 109.5 . . ?
Si21 C27 H27B 109.5 . . ?
Si21 C27 H27C 109.5 . . ?
H27A C27 H27B 109.5 . . ?
H27A C27 H27C 109.5 . . ?
H27B C27 H27C 109.5 . . ?
Si21 C28 H28A 109.5 . . ?
Si21 C28 H28B 109.5 . . ?
Si21 C28 H28C 109.5 . . ?
H28A C28 H28B 109.5 . . ?
H28A C28 H28C 109.5 . . ?
H28B C28 H28C 109.5 . . ?
Si21 C29 H29A 109.5 . . ?
Si21 C29 H29B 109.5 . . ?
Si21 C29 H29C 109.5 . . ?
H29A C29 H29B 109.5 . . ?
H29A C29 H29C 109.5 . . ?
H29B C29 H29C 109.5 . . ?
Si3 C30 H30A 109.5 . . ?
Si3 C30 H30B 109.5 . . ?
Si3 C30 H30C 109.5 . . ?
H30A C30 H30B 109.5 . . ?
H30A C30 H30C 109.5 . . ?
H30B C30 H30C 109.5 . . ?
C32 C31 N3 118.5(13) . . ?
C32 C31 C36 120.0 . . ?
C36 C31 N3 121.4(13) . . ?
C31 C32 C33 120.0 . . ?
C31 C32 C321 125.9(13) . . ?
C33 C32 C321 114.0(13) . . ?
C32 C33 H33 120.0 . . ?
C34 C33 C32 120.0 . . ?
C34 C33 H33 120.0 . . ?
C33 C34 H34 120.0 . . ?
C35 C34 C33 120.0 . . ?
C35 C34 H34 120.0 . . ?
C34 C35 H35 120.0 . . ?
C34 C35 C36 120.0 . . ?
C36 C35 H35 120.0 . . ?
C31 C36 C361 121.6(14) . . ?
C35 C36 C31 120.0 . . ?
C35 C36 C361 118.0(14) . . ?
Si31 C37 H37A 109.5 . . ?
Si31 C37 H37B 109.5 . . ?
Si31 C37 H37C 109.5 . . ?
H37A C37 H37B 109.5 . . ?
H37A C37 H37C 109.5 . . ?
H37B C37 H37C 109.5 . . ?
Si31 C38 H38A 109.5 . . ?
Si31 C38 H38B 109.5 . . ?
Si31 C38 H38C 109.5 . . ?
H38A C38 H38B 109.5 . . ?
H38A C38 H38C 109.5 . . ?
H38B C38 H38C 109.5 . . ?
Si31 C39 H39A 109.5 . . ?
Si31 C39 H39B 109.5 . . ?
Si31 C39 H39C 109.5 . . ?
H39A C39 H39B 109.5 . . ?
H39A C39 H39C 109.5 . . ?
H39B C39 H39C 109.5 . . ?
Si4 C40 H40A 109.5 . . ?
Si4 C40 H40B 109.5 . . ?
Si4 C40 H40C 109.5 . . ?
H40A C40 H40B 109.5 . . ?
H40A C40 H40C 109.5 . . ?
H40B C40 H40C 109.5 . . ?
C42 C41 N4 116.4(11) . . ?
C42 C41 C46 120.0 . . ?
C46 C41 N4 123.4(11) . . ?
C41 C42 C43 120.0 . . ?
C41 C42 C421 127.0(12) . . ?
C43 C42 C421 112.9(12) . . ?
C42 C43 H43 120.0 . . ?
C42 C43 C44 120.0 . . ?
C44 C43 H43 120.0 . . ?
C43 C44 H44 120.0 . . ?
C45 C44 C43 120.0 . . ?
C45 C44 H44 120.0 . . ?
C44 C45 H45 120.0 . . ?
C46 C45 C44 120.0 . . ?
C46 C45 H45 120.0 . . ?
C41 C46 C461 123.2(11) . . ?
C45 C46 C41 120.0 . . ?
C45 C46 C461 116.8(11) . . ?
Si41 C47 H47A 109.5 . . ?
Si41 C47 H47B 109.5 . . ?
Si41 C47 H47C 109.5 . . ?
H47A C47 H47B 109.5 . . ?
H47A C47 H47C 109.5 . . ?
H47B C47 H47C 109.5 . . ?
Si41 C48 H48A 109.5 . . ?
Si41 C48 H48B 109.5 . . ?
Si41 C48 H48C 109.5 . . ?
H48A C48 H48B 109.5 . . ?
H48A C48 H48C 109.5 . . ?
H48B C48 H48C 109.5 . . ?
Si41 C49 H49A 109.5 . . ?
Si41 C49 H49B 109.5 . . ?
Si41 C49 H49C 109.5 . . ?
H49A C49 H49B 109.5 . . ?
H49A C49 H49C 109.5 . . ?
H49B C49 H49C 109.5 . . ?
Si5 C50 H50A 109.5 . . ?
Si5 C50 H50B 109.5 . . ?
Si5 C50 H50C 109.5 . . ?
H50A C50 H50B 109.5 . . ?
H50A C50 H50C 109.5 . . ?
H50B C50 H50C 109.5 . . ?
C52 C51 N5 117.8(15) . . ?
C52 C51 C56 120.0 . . ?
C56 C51 N5 122.2(15) . . ?
C51 C52 C521 123.4(15) . . ?
C53 C52 C51 120.0 . . ?
C53 C52 C521 116.6(15) . . ?
C52 C53 H53 120.0 . . ?
C54 C53 C52 120.0 . . ?
C54 C53 H53 120.0 . . ?
C53 C54 H54 120.0 . . ?
C53 C54 C55 120.0 . . ?
C55 C54 H54 120.0 . . ?
C54 C55 H55 120.0 . . ?
C56 C55 C54 120.0 . . ?
C56 C55 H55 120.0 . . ?
C51 C56 C561 124.8(15) . . ?
C55 C56 C51 120.0 . . ?
C55 C56 C561 115.2(15) . . ?
Si51 C57 H57A 109.5 . . ?
Si51 C57 H57B 109.5 . . ?
Si51 C57 H57C 109.5 . . ?
H57A C57 H57B 109.5 . . ?
H57A C57 H57C 109.5 . . ?
H57B C57 H57C 109.5 . . ?
Si51 C58 H58A 109.5 . . ?
Si51 C58 H58B 109.5 . . ?
Si51 C58 H58C 109.5 . . ?
H58A C58 H58B 109.5 . . ?
H58A C58 H58C 109.5 . . ?
H58B C58 H58C 109.5 . . ?
Si51 C59 H59A 109.5 . . ?
Si51 C59 H59B 109.5 . . ?
Si51 C59 H59C 109.5 . . ?
H59A C59 H59B 109.5 . . ?
H59A C59 H59C 109.5 . . ?
H59B C59 H59C 109.5 . . ?
Si6 C60 H60A 109.5 . . ?
Si6 C60 H60B 109.5 . . ?
Si6 C60 H60C 109.5 . . ?
H60A C60 H60B 109.5 . . ?
H60A C60 H60C 109.5 . . ?
H60B C60 H60C 109.5 . . ?
C62 C61 N6 121.4(13) . . ?
C62 C61 C66 120.0 . . ?
C66 C61 N6 118.4(13) . . ?
C61 C62 C63 120.0 . . ?
C61 C62 C621 122.7(15) . . ?
C63 C62 C621 117.3(15) . . ?
C62 C63 H63 120.0 . . ?
C62 C63 C64 120.0 . . ?
C64 C63 H63 120.0 . . ?
C63 C64 H64 120.0 . . ?
C63 C64 C65 120.0 . . ?
C65 C64 H64 120.0 . . ?
C64 C65 H65 120.0 . . ?
C66 C65 C64 120.0 . . ?
C66 C65 H65 120.0 . . ?
C61 C66 C661 124.1(14) . . ?
C65 C66 C61 120.0 . . ?
C65 C66 C661 115.9(14) . . ?
Si61 C67 H67A 109.5 . . ?
Si61 C67 H67B 109.5 . . ?
Si61 C67 H67C 109.5 . . ?
H67A C67 H67B 109.5 . . ?
H67A C67 H67C 109.5 . . ?
H67B C67 H67C 109.5 . . ?
Si61 C68 H68A 109.5 . . ?
Si61 C68 H68B 109.5 . . ?
Si61 C68 H68C 109.5 . . ?
H68A C68 H68B 109.5 . . ?
H68A C68 H68C 109.5 . . ?
H68B C68 H68C 109.5 . . ?
Si61 C69 H69A 109.5 . . ?
Si61 C69 H69B 109.5 . . ?
Si61 C69 H69C 109.5 . . ?
H69A C69 H69B 109.5 . . ?
H69A C69 H69C 109.5 . . ?
H69B C69 H69C 109.5 . . ?
Si61 C67A H67D 109.5 . . ?
Si61 C67A H67E 109.5 . . ?
Si61 C67A H67F 109.5 . . ?
H67D C67A H67E 109.5 . . ?
H67D C67A H67F 109.5 . . ?
H67E C67A H67F 109.5 . . ?
Si61 C68A H68D 109.5 . . ?
Si61 C68A H68E 109.5 . . ?
Si61 C68A H68F 109.5 . . ?
H68D C68A H68E 109.5 . . ?
H68D C68A H68F 109.5 . . ?
H68E C68A H68F 109.5 . . ?
Si61 C69A H69D 109.5 . . ?
Si61 C69A H69E 109.5 . . ?
Si61 C69A H69F 109.5 . . ?
H69D C69A H69E 109.5 . . ?
H69D C69A H69F 109.5 . . ?
H69E C69A H69F 109.5 . . ?
C12 C121 H121 107.1 . . ?
C122 C121 C12 112.0(13) . . ?
C122 C121 H121 107.1 . . ?
C122 C121 C123 112.3(14) . . ?
C123 C121 C12 111.1(13) . . ?
C123 C121 H121 107.1 . . ?
C121 C122 H12A 109.5 . . ?
C121 C122 H12B 109.5 . . ?
C121 C122 H12C 109.5 . . ?
H12A C122 H12B 109.5 . . ?
H12A C122 H12C 109.5 . . ?
H12B C122 H12C 109.5 . . ?
C121 C123 H12D 109.5 . . ?
C121 C123 H12E 109.5 . . ?
C121 C123 H12F 109.5 . . ?
H12D C123 H12E 109.5 . . ?
H12D C123 H12F 109.5 . . ?
H12E C123 H12F 109.5 . . ?
C16 C161 H161 108.7 . . ?
C16 C161 C162 109.9(12) . . ?
C16 C161 C163 113.8(14) . . ?
C162 C161 H161 108.7 . . ?
C163 C161 H161 108.7 . . ?
C163 C161 C162 107.0(13) . . ?
C161 C162 H16A 109.5 . . ?
C161 C162 H16B 109.5 . . ?
C161 C162 H16C 109.5 . . ?
H16A C162 H16B 109.5 . . ?
H16A C162 H16C 109.5 . . ?
H16B C162 H16C 109.5 . . ?
C161 C163 H16D 109.5 . . ?
C161 C163 H16E 109.5 . . ?
C161 C163 H16F 109.5 . . ?
H16D C163 H16E 109.5 . . ?
H16D C163 H16F 109.5 . . ?
H16E C163 H16F 109.5 . . ?
C22 C221 H221 107.4 . . ?
C22 C221 C222 112.9(13) . . ?
C22 C221 C223 113.4(14) . . ?
C222 C221 H221 107.4 . . ?
C222 C221 C223 108.0(14) . . ?
C223 C221 H221 107.4 . . ?
C221 C222 H22A 109.5 . . ?
C221 C222 H22B 109.5 . . ?
C221 C222 H22C 109.5 . . ?
H22A C222 H22B 109.5 . . ?
H22A C222 H22C 109.5 . . ?
H22B C222 H22C 109.5 . . ?
C221 C223 H22D 109.5 . . ?
C221 C223 H22E 109.5 . . ?
C221 C223 H22F 109.5 . . ?
H22D C223 H22E 109.5 . . ?
H22D C223 H22F 109.5 . . ?
H22E C223 H22F 109.5 . . ?
C26 C261 H261 107.0 . . ?
C26 C261 C262 111.8(13) . . ?
C26 C261 C263 114.2(12) . . ?
C262 C261 H261 107.0 . . ?
C263 C261 H261 107.0 . . ?
C263 C261 C262 109.4(13) . . ?
C261 C262 H26A 109.5 . . ?
C261 C262 H26B 109.5 . . ?
C261 C262 H26C 109.5 . . ?
H26A C262 H26B 109.5 . . ?
H26A C262 H26C 109.5 . . ?
H26B C262 H26C 109.5 . . ?
C261 C263 H26D 109.5 . . ?
C261 C263 H26E 109.5 . . ?
C261 C263 H26F 109.5 . . ?
H26D C263 H26E 109.5 . . ?
H26D C263 H26F 109.5 . . ?
H26E C263 H26F 109.5 . . ?
C32 C321 H321 106.8 . . ?
C32 C321 C322 112.9(14) . . ?
C32 C321 C323 112.1(13) . . ?
C322 C321 H321 106.8 . . ?
C322 C321 C323 110.9(14) . . ?
C323 C321 H321 106.8 . . ?
C321 C322 H32A 109.5 . . ?
C321 C322 H32B 109.5 . . ?
C321 C322 H32C 109.5 . . ?
H32A C322 H32B 109.5 . . ?
H32A C322 H32C 109.5 . . ?
H32B C322 H32C 109.5 . . ?
C321 C323 H32D 109.5 . . ?
C321 C323 H32E 109.5 . . ?
C321 C323 H32F 109.5 . . ?
H32D C323 H32E 109.5 . . ?
H32D C323 H32F 109.5 . . ?
H32E C323 H32F 109.5 . . ?
C36 C361 H361 105.6 . . ?
C36 C361 C362 109.4(14) . . ?
C36 C361 C363 115.7(18) . . ?
C362 C361 H361 105.6 . . ?
C363 C361 H361 105.6 . . ?
C363 C361 C362 114.0(16) . . ?
C361 C362 H36A 109.5 . . ?
C361 C362 H36B 109.5 . . ?
C361 C362 H36C 109.5 . . ?
H36A C362 H36B 109.5 . . ?
H36A C362 H36C 109.5 . . ?
H36B C362 H36C 109.5 . . ?
C361 C363 H36D 109.5 . . ?
C361 C363 H36E 109.5 . . ?
C361 C363 H36F 109.5 . . ?
H36D C363 H36E 109.5 . . ?
H36D C363 H36F 109.5 . . ?
H36E C363 H36F 109.5 . . ?
C42 C421 H421 105.6 . . ?
C42 C421 C422 112.2(13) . . ?
C42 C421 C423 114.6(13) . . ?
C422 C421 H421 105.6 . . ?
C423 C421 H421 105.6 . . ?
C423 C421 C422 112.3(14) . . ?
C421 C422 H42A 109.5 . . ?
C421 C422 H42B 109.5 . . ?
C421 C422 H42C 109.5 . . ?
H42A C422 H42B 109.5 . . ?
H42A C422 H42C 109.5 . . ?
H42B C422 H42C 109.5 . . ?
C421 C423 H42D 109.5 . . ?
C421 C423 H42E 109.5 . . ?
C421 C423 H42F 109.5 . . ?
H42D C423 H42E 109.5 . . ?
H42D C423 H42F 109.5 . . ?
H42E C423 H42F 109.5 . . ?
C46 C461 H461 106.6 . . ?
C46 C461 C462 112.3(12) . . ?
C46 C461 C463 113.7(12) . . ?
C462 C461 H461 106.6 . . ?
C463 C461 H461 106.6 . . ?
C463 C461 C462 110.6(12) . . ?
C461 C462 H46A 109.5 . . ?
C461 C462 H46B 109.5 . . ?
C461 C462 H46C 109.5 . . ?
H46A C462 H46B 109.5 . . ?
H46A C462 H46C 109.5 . . ?
H46B C462 H46C 109.5 . . ?
C461 C463 H46D 109.5 . . ?
C461 C463 H46E 109.5 . . ?
C461 C463 H46F 109.5 . . ?
H46D C463 H46E 109.5 . . ?
H46D C463 H46F 109.5 . . ?
H46E C463 H46F 109.5 . . ?
C52 C521 H521 107.3 . . ?
C52 C521 C522 110.2(16) . . ?
C52 C521 C523 114.1(14) . . ?
C522 C521 H521 107.3 . . ?
C523 C521 H521 107.3 . . ?
C523 C521 C522 110.4(15) . . ?
C521 C522 H52A 109.5 . . ?
C521 C522 H52B 109.5 . . ?
C521 C522 H52C 109.5 . . ?
H52A C522 H52B 109.5 . . ?
H52A C522 H52C 109.5 . . ?
H52B C522 H52C 109.5 . . ?
C521 C523 H52D 109.5 . . ?
C521 C523 H52E 109.5 . . ?
C521 C523 H52F 109.5 . . ?
H52D C523 H52E 109.5 . . ?
H52D C523 H52F 109.5 . . ?
H52E C523 H52F 109.5 . . ?
C56 C561 H561 107.4 . . ?
C562 C561 C56 111.1(15) . . ?
C562 C561 H561 107.4 . . ?
C562 C561 C563 111.1(15) . . ?
C563 C561 C56 112.2(14) . . ?
C563 C561 H561 107.4 . . ?
C561 C562 H56A 109.5 . . ?
C561 C562 H56B 109.5 . . ?
C561 C562 H56C 109.5 . . ?
H56A C562 H56B 109.5 . . ?
H56A C562 H56C 109.5 . . ?
H56B C562 H56C 109.5 . . ?
C561 C563 H56D 109.5 . . ?
C561 C563 H56E 109.5 . . ?
C561 C563 H56F 109.5 . . ?
H56D C563 H56E 109.5 . . ?
H56D C563 H56F 109.5 . . ?
H56E C563 H56F 109.5 . . ?
C62 C621 H621 109.0 . . ?
C62 C621 C622 113.1(14) . . ?
C62 C621 C623 110.1(14) . . ?
C622 C621 H621 109.0 . . ?
C622 C621 C623 106.5(14) . . ?
C623 C621 H621 109.0 . . ?
C621 C622 H62A 109.5 . . ?
C621 C622 H62B 109.5 . . ?
C621 C622 H62C 109.5 . . ?
H62A C622 H62B 109.5 . . ?
H62A C622 H62C 109.5 . . ?
H62B C622 H62C 109.5 . . ?
C621 C623 H62D 109.5 . . ?
C621 C623 H62E 109.5 . . ?
C621 C623 H62F 109.5 . . ?
H62D C623 H62E 109.5 . . ?
H62D C623 H62F 109.5 . . ?
H62E C623 H62F 109.5 . . ?
C66 C661 H661 106.6 . . ?
C66 C661 C663 112.0(13) . . ?
C662 C661 C66 115.2(14) . . ?
C662 C661 H661 106.6 . . ?
C662 C661 C663 109.4(14) . . ?
C663 C661 H661 106.6 . . ?
C661 C662 H66A 109.5 . . ?
C661 C662 H66B 109.5 . . ?
C661 C662 H66C 109.5 . . ?
H66A C662 H66B 109.5 . . ?
H66A C662 H66C 109.5 . . ?
H66B C662 H66C 109.5 . . ?
C661 C663 H66D 109.5 . . ?
C661 C663 H66E 109.5 . . ?
C661 C663 H66F 109.5 . . ?
H66D C663 H66E 109.5 . . ?
H66D C663 H66F 109.5 . . ?
H66E C663 H66F 109.5 . . ?
C72 C71 C76 120.0 . . ?
C72 C71 C77 122.4(18) . . ?
C76 C71 C77 117.6(18) . . ?
C71 C72 H72 120.0 . . ?
C71 C72 C73 120.0 . . ?
C73 C72 H72 120.0 . . ?
C72 C73 H73 120.0 . . ?
C74 C73 C72 120.0 . . ?
C74 C73 H73 120.0 . . ?
C73 C74 H74 120.0 . . ?
C73 C74 C75 120.0 . . ?
C75 C74 H74 120.0 . . ?
C74 C75 H75 120.0 . . ?
C74 C75 C76 120.0 . . ?
C76 C75 H75 120.0 . . ?
C71 C76 H76 120.0 . . ?
C75 C76 C71 120.0 . . ?
C75 C76 H76 120.0 . . ?
C71 C77 H77A 109.5 . . ?
C71 C77 H77B 109.5 . . ?
C71 C77 H77C 109.5 . . ?
H77A C77 H77B 109.5 . . ?
H77A C77 H77C 109.5 . . ?
H77B C77 H77C 109.5 . . ?
C82 C81 C86 120.0 . . ?
C82 C81 C87 125(2) . . ?
C86 C81 C87 115(2) . . ?
C81 C82 H82 120.0 . . ?
C83 C82 C81 120.0 . . ?
C83 C82 H82 120.0 . . ?
C82 C83 H83 120.0 . . ?
C84 C83 C82 120.0 . . ?
C84 C83 H83 120.0 . . ?
C83 C84 H84 120.0 . . ?
C85 C84 C83 120.0 . . ?
C85 C84 H84 120.0 . . ?
C84 C85 H85 120.0 . . ?
C84 C85 C86 120.0 . . ?
C86 C85 H85 120.0 . . ?
C81 C86 H86 120.0 . . ?
C85 C86 C81 120.0 . . ?
C85 C86 H86 120.0 . . ?
C81 C87 H87A 109.5 . . ?
C81 C87 H87B 109.5 . . ?
C81 C87 H87C 109.5 . . ?
H87A C87 H87B 109.5 . . ?
H87A C87 H87C 109.5 . . ?
H87B C87 H87C 109.5 . . ?

loop_
_geom_bond_atom_site_label_1
_geom_bond_atom_site_label_2
_geom_bond_distance
_geom_bond_site_symmetry_2
_geom_bond_publ_flag
Cu1 Cu8 2.689(3) . ?
Cu1 Cu9 2.657(3) . ?
Cu1 O12 1.823(8) . ?
Cu1 O31 1.855(9) . ?
Cu2 Cu8 2.650(3) . ?
Cu2 Cu9 2.697(3) . ?
Cu2 O22 1.835(9) . ?
Cu2 O41 1.822(8) . ?
Cu3 Cu10 2.703(3) . ?
Cu3 Cu11 2.707(3) . ?
Cu3 O32 1.808(9) . ?
Cu3 O51 1.849(9) . ?
Cu4 Cu10 2.657(3) . ?
Cu4 Cu11 2.687(3) . ?
Cu4 O42 1.813(8) . ?
Cu4 O61 1.846(9) . ?
Cu5 Cu7 2.649(3) 2_667 ?
Cu5 Cu12 2.746(3) . ?
Cu5 O21 1.849(9) 2_667 ?
Cu5 O52 1.829(9) . ?
Cu6 Cu7 2.729(3) 2_667 ?
Cu6 Cu12 2.636(3) . ?
Cu6 O11 1.832(9) 2_667 ?
Cu6 O62 1.838(9) . ?
Cu7 Cu5 2.649(3) 2_667 ?
Cu7 Cu6 2.729(3) 2_667 ?
Cu7 Cu8 2.643(3) . ?
Cu7 O11 1.829(9) . ?
Cu7 O21 1.839(9) . ?
Cu8 O12 1.820(8) . ?
Cu8 O22 1.842(9) . ?
Cu9 Cu10 2.638(3) . ?
Cu9 O31 1.846(9) . ?
Cu9 O41 1.837(9) . ?
Cu10 O32 1.851(10) . ?
Cu10 O42 1.822(9) . ?
Cu11 Cu12 2.628(2) . ?
Cu11 O51 1.840(9) . ?
Cu11 O61 1.829(10) . ?
Cu12 O52 1.854(9) . ?
Cu12 O62 1.844(9) . ?
Si1 O11 1.627(10) . ?
Si1 O12 1.664(9) . ?
Si1 N1 1.718(11) . ?
Si1 C10 1.811(14) . ?
Si2 O21 1.629(10) . ?
Si2 O22 1.623(10) . ?
Si2 N2 1.721(12) . ?
Si2 C20 1.828(15) . ?
Si3 O31 1.644(10) . ?
Si3 O32 1.653(11) . ?
Si3 N3 1.710(12) . ?
Si3 C30 1.867(15) . ?
Si4 O41 1.653(9) . ?
Si4 O42 1.643(9) . ?
Si4 N4 1.713(11) . ?
Si4 C40 1.828(13) . ?
Si5 O51 1.638(9) . ?
Si5 O52 1.641(9) . ?
Si5 N5 1.743(12) . ?
Si5 C50 1.856(14) . ?
Si6 O61 1.644(10) . ?
Si6 O62 1.638(10) . ?
Si6 N6 1.770(12) . ?
Si6 C60 1.865(15) . ?
Si11 N1 1.740(11) . ?
Si11 C17 1.864(15) . ?
Si11 C18 1.891(15) . ?
Si11 C19 1.867(16) . ?
Si21 N2 1.752(12) . ?
Si21 C27 1.851(14) . ?
Si21 C28 1.905(15) . ?
Si21 C29 1.863(15) . ?
Si31 N3 1.770(13) . ?
Si31 C37 1.848(17) . ?
Si31 C38 1.880(16) . ?
Si31 C39 1.858(17) . ?
Si41 N4 1.755(10) . ?
Si41 C47 1.893(15) . ?
Si41 C48 1.862(14) . ?
Si41 C49 1.824(14) . ?
Si51 N5 1.740(12) . ?
Si51 C57 1.823(17) . ?
Si51 C58 1.845(16) . ?
Si51 C59 1.836(17) . ?
Si61 N6 1.741(13) . ?
Si61 C67 1.79(3) . ?
Si61 C68 1.86(5) . ?
Si61 C69 1.99(2) . ?
Si61 C67A 2.22(6) . ?
Si61 C68A 1.95(12) . ?
Si61 C69A 1.69(5) . ?
O11 Cu6 1.832(9) 2_667 ?
O21 Cu5 1.849(9) 2_667 ?
N1 C11 1.509(13) . ?
N2 C21 1.446(14) . ?
N3 C31 1.425(14) . ?
N4 C41 1.456(13) . ?
N5 C51 1.434(14) . ?
N6 C61 1.444(14) . ?
C10 H10A 0.9800 . ?
C10 H10B 0.9800 . ?
C10 H10C 0.9800 . ?
C11 C12 1.3900 . ?
C11 C16 1.3900 . ?
C12 C13 1.3900 . ?
C12 C121 1.593(18) . ?
C13 H13 0.9500 . ?
C13 C14 1.3900 . ?
C14 H14 0.9500 . ?
C14 C15 1.3900 . ?
C15 H15 0.9500 . ?
C15 C16 1.3900 . ?
C16 C161 1.519(18) . ?
C17 H17A 0.9800 . ?
C17 H17B 0.9800 . ?
C17 H17C 0.9800 . ?
C18 H18A 0.9800 . ?
C18 H18B 0.9800 . ?
C18 H18C 0.9800 . ?
C19 H19A 0.9800 . ?
C19 H19B 0.9800 . ?
C19 H19C 0.9800 . ?
C20 H20A 0.9800 . ?
C20 H20B 0.9800 . ?
C20 H20C 0.9800 . ?
C21 C22 1.3900 . ?
C21 C26 1.3900 . ?
C22 C23 1.3900 . ?
C22 C221 1.542(19) . ?
C23 H23 0.9500 . ?
C23 C24 1.3900 . ?
C24 H24 0.9500 . ?
C24 C25 1.3900 . ?
C25 H25 0.9500 . ?
C25 C26 1.3900 . ?
C26 C261 1.516(17) . ?
C27 H27A 0.9800 . ?
C27 H27B 0.9800 . ?
C27 H27C 0.9800 . ?
C28 H28A 0.9800 . ?
C28 H28B 0.9800 . ?
C28 H28C 0.9800 . ?
C29 H29A 0.9800 . ?
C29 H29B 0.9800 . ?
C29 H29C 0.9800 . ?
C30 H30A 0.9800 . ?
C30 H30B 0.9800 . ?
C30 H30C 0.9800 . ?
C31 C32 1.3900 . ?
C31 C36 1.3900 . ?
C32 C33 1.3900 . ?
C32 C321 1.509(18) . ?
C33 H33 0.9500 . ?
C33 C34 1.3900 . ?
C34 H34 0.9500 . ?
C34 C35 1.3900 . ?
C35 H35 0.9500 . ?
C35 C36 1.3900 . ?
C36 C361 1.55(2) . ?
C37 H37A 0.9800 . ?
C37 H37B 0.9800 . ?
C37 H37C 0.9800 . ?
C38 H38A 0.9800 . ?
C38 H38B 0.9800 . ?
C38 H38C 0.9800 . ?
C39 H39A 0.9800 . ?
C39 H39B 0.9800 . ?
C39 H39C 0.9800 . ?
C40 H40A 0.9800 . ?
C40 H40B 0.9800 . ?
C40 H40C 0.9800 . ?
C41 C42 1.3900 . ?
C41 C46 1.3900 . ?
C42 C43 1.3900 . ?
C42 C421 1.500(18) . ?
C43 H43 0.9500 . ?
C43 C44 1.3900 . ?
C44 H44 0.9500 . ?
C44 C45 1.3900 . ?
C45 H45 0.9500 . ?
C45 C46 1.3900 . ?
C46 C461 1.495(17) . ?
C47 H47A 0.9800 . ?
C47 H47B 0.9800 . ?
C47 H47C 0.9800 . ?
C48 H48A 0.9800 . ?
C48 H48B 0.9800 . ?
C48 H48C 0.9800 . ?
C49 H49A 0.9800 . ?
C49 H49B 0.9800 . ?
C49 H49C 0.9800 . ?
C50 H50A 0.9800 . ?
C50 H50B 0.9800 . ?
C50 H50C 0.9800 . ?
C51 C52 1.3900 . ?
C51 C56 1.3900 . ?
C52 C53 1.3900 . ?
C52 C521 1.50(2) . ?
C53 H53 0.9500 . ?
C53 C54 1.3900 . ?
C54 H54 0.9500 . ?
C54 C55 1.3900 . ?
C55 H55 0.9500 . ?
C55 C56 1.3900 . ?
C56 C561 1.58(2) . ?
C57 H57A 0.9800 . ?
C57 H57B 0.9800 . ?
C57 H57C 0.9800 . ?
C58 H58A 0.9800 . ?
C58 H58B 0.9800 . ?
C58 H58C 0.9800 . ?
C59 H59A 0.9800 . ?
C59 H59B 0.9800 . ?
C59 H59C 0.9800 . ?
C60 H60A 0.9800 . ?
C60 H60B 0.9800 . ?
C60 H60C 0.9800 . ?
C61 C62 1.3900 . ?
C61 C66 1.3900 . ?
C62 C63 1.3900 . ?
C62 C621 1.493(18) . ?
C63 H63 0.9500 . ?
C63 C64 1.3900 . ?
C64 H64 0.9500 . ?
C64 C65 1.3900 . ?
C65 H65 0.9500 . ?
C65 C66 1.3900 . ?
C66 C661 1.523(18) . ?
C67 H67A 0.9800 . ?
C67 H67B 0.9800 . ?
C67 H67C 0.9800 . ?
C68 H68A 0.9800 . ?
C68 H68B 0.9800 . ?
C68 H68C 0.9800 . ?
C69 H69A 0.9800 . ?
C69 H69B 0.9800 . ?
C69 H69C 0.9800 . ?
C67A H67D 0.9800 . ?
C67A H67E 0.9800 . ?
C67A H67F 0.9800 . ?
C68A H68D 0.9800 . ?
C68A H68E 0.9800 . ?
C68A H68F 0.9800 . ?
C69A H69D 0.9800 . ?
C69A H69E 0.9800 . ?
C69A H69F 0.9800 . ?
C121 H121 1.0000 . ?
C121 C122 1.522(19) . ?
C121 C123 1.53(2) . ?
C122 H12A 0.9800 . ?
C122 H12B 0.9800 . ?
C122 H12C 0.9800 . ?
C123 H12D 0.9800 . ?
C123 H12E 0.9800 . ?
C123 H12F 0.9800 . ?
C161 H161 1.0000 . ?
C161 C162 1.58(2) . ?
C161 C163 1.524(19) . ?
C162 H16A 0.9800 . ?
C162 H16B 0.9800 . ?
C162 H16C 0.9800 . ?
C163 H16D 0.9800 . ?
C163 H16E 0.9800 . ?
C163 H16F 0.9800 . ?
C221 H221 1.0000 . ?
C221 C222 1.55(2) . ?
C221 C223 1.57(2) . ?
C222 H22A 0.9800 . ?
C222 H22B 0.9800 . ?
C222 H22C 0.9800 . ?
C223 H22D 0.9800 . ?
C223 H22E 0.9800 . ?
C223 H22F 0.9800 . ?
C261 H261 1.0000 . ?
C261 C262 1.558(19) . ?
C261 C263 1.517(19) . ?
C262 H26A 0.9800 . ?
C262 H26B 0.9800 . ?
C262 H26C 0.9800 . ?
C263 H26D 0.9800 . ?
C263 H26E 0.9800 . ?
C263 H26F 0.9800 . ?
C321 H321 1.0000 . ?
C321 C322 1.54(2) . ?
C321 C323 1.58(2) . ?
C322 H32A 0.9800 . ?
C322 H32B 0.9800 . ?
C322 H32C 0.9800 . ?
C323 H32D 0.9800 . ?
C323 H32E 0.9800 . ?
C323 H32F 0.9800 . ?
C361 H361 1.0000 . ?
C361 C362 1.62(2) . ?
C361 C363 1.55(2) . ?
C362 H36A 0.9800 . ?
C362 H36B 0.9800 . ?
C362 H36C 0.9800 . ?
C363 H36D 0.9800 . ?
C363 H36E 0.9800 . ?
C363 H36F 0.9800 . ?
C421 H421 1.0000 . ?
C421 C422 1.562(19) . ?
C421 C423 1.519(19) . ?
C422 H42A 0.9800 . ?
C422 H42B 0.9800 . ?
C422 H42C 0.9800 . ?
C423 H42D 0.9800 . ?
C423 H42E 0.9800 . ?
C423 H42F 0.9800 . ?
C461 H461 1.0000 . ?
C461 C462 1.528(18) . ?
C461 C463 1.521(18) . ?
C462 H46A 0.9800 . ?
C462 H46B 0.9800 . ?
C462 H46C 0.9800 . ?
C463 H46D 0.9800 . ?
C463 H46E 0.9800 . ?
C463 H46F 0.9800 . ?
C521 H521 1.0000 . ?
C521 C522 1.59(2) . ?
C521 C523 1.54(2) . ?
C522 H52A 0.9800 . ?
C522 H52B 0.9800 . ?
C522 H52C 0.9800 . ?
C523 H52D 0.9800 . ?
C523 H52E 0.9800 . ?
C523 H52F 0.9800 . ?
C561 H561 1.0000 . ?
C561 C562 1.52(2) . ?
C561 C563 1.54(2) . ?
C562 H56A 0.9800 . ?
C562 H56B 0.9800 . ?
C562 H56C 0.9800 . ?
C563 H56D 0.9800 . ?
C563 H56E 0.9800 . ?
C563 H56F 0.9800 . ?
C621 H621 1.0000 . ?
C621 C622 1.52(2) . ?
C621 C623 1.54(2) . ?
C622 H62A 0.9800 . ?
C622 H62B 0.9800 . ?
C622 H62C 0.9800 . ?
C623 H62D 0.9800 . ?
C623 H62E 0.9800 . ?
C623 H62F 0.9800 . ?
C661 H661 1.0000 . ?
C661 C662 1.51(2) . ?
C661 C663 1.528(19) . ?
C662 H66A 0.9800 . ?
C662 H66B 0.9800 . ?
C662 H66C 0.9800 . ?
C663 H66D 0.9800 . ?
C663 H66E 0.9800 . ?
C663 H66F 0.9800 . ?
C71 C72 1.3900 . ?
C71 C76 1.3900 . ?
C71 C77 1.44(2) . ?
C72 H72 0.9500 . ?
C72 C73 1.3900 . ?
C73 H73 0.9500 . ?
C73 C74 1.3900 . ?
C74 H74 0.9500 . ?
C74 C75 1.3900 . ?
C75 H75 0.9500 . ?
C75 C76 1.3900 . ?
C76 H76 0.9500 . ?
C77 H77A 0.9800 . ?
C77 H77B 0.9800 . ?
C77 H77C 0.9800 . ?
C81 C82 1.3900 . ?
C81 C86 1.3900 . ?
C81 C87 1.40(3) . ?
C82 H82 0.9500 . ?
C82 C83 1.3900 . ?
C83 H83 0.9500 . ?
C83 C84 1.3900 . ?
C84 H84 0.9500 . ?
C84 C85 1.3900 . ?
C85 H85 0.9500 . ?
C85 C86 1.3900 . ?
C86 H86 0.9500 . ?
C87 H87A 0.9800 . ?
C87 H87B 0.9800 . ?
C87 H87C 0.9800 . ?
